data_1514743
loop_
_publ_author_name
'Morrill, Louis C.'
'Douglas, James'
'Lebl, Tomas'
'Slawin, Alexandra M. Z.'
'Fox, David J.'
'Smith, Andrew D.'

_publ_section_title
;
 Isothiourea-mediated asymmetric Michael-lactonisation of
 trifluoromethylenones: a synthetic and mechanistic study
;
_journal_issue 11
_journal_name_full 'Chemical Science'
_journal_page_first 4146
_journal_paper_doi 10.1039/c3sc51791h
_journal_volume 4
_journal_year 2013
_chemical_absolute_configuration ad
_chemical_formula_moiety 'C18 H12 Br F3 O2'
_chemical_formula_sum 'C18 H12 Br F3 O2'
_chemical_formula_weight 397.19
_chemical_name_systematic
;
?
;
_space_group_IT_number 4
_symmetry_cell_setting monoclinic
_symmetry_space_group_name_Hall 'P 2yb'
_symmetry_space_group_name_H-M 'P 1 21 1'
_atom_sites_solution_hydrogens geom
_atom_sites_solution_primary direct
_atom_sites_solution_secondary difmap
_audit_creation_method SHELXL-97
_cell_angle_alpha 90.00
_cell_angle_beta 104.545(6)
_cell_angle_gamma 90.00
_cell_formula_units_Z 16
_cell_length_a 11.822(3)
_cell_length_b 47.948(9)
_cell_length_c 12.119(3)
_cell_measurement_reflns_used 7901
_cell_measurement_temperature 93(2)
_cell_measurement_theta_max 28.4
_cell_measurement_theta_min 2.2
_cell_volume 6649(3)
_computing_cell_refinement 'CrystalClear (Rigaku Corp., 2004)'
_computing_data_collection 'CrystalClear (Rigaku Corp., 2004)'
_computing_data_reduction 'CrystalClear (Rigaku Corp., 2004)'
_computing_molecular_graphics 'Bruker SHELXTL'
_computing_publication_material 'Bruker SHELXTL'
_computing_structure_refinement 'SHELXL-97 (Sheldrick, 1997)'
_computing_structure_solution 'SHELXS-97 (Sheldrick, 1990)'
_diffrn_ambient_temperature 93(2)
_diffrn_measured_fraction_theta_full 0.740
_diffrn_measured_fraction_theta_max 0.740
_diffrn_measurement_device_type CCD
_diffrn_measurement_method '\w and \f scans'
_diffrn_radiation_monochromator confocal
_diffrn_radiation_source 'rotating anode'
_diffrn_radiation_type MoK\a
_diffrn_radiation_wavelength 0.71073
_diffrn_reflns_av_R_equivalents 0.0568
_diffrn_reflns_av_sigmaI/netI 0.1432
_diffrn_reflns_limit_h_max 12
_diffrn_reflns_limit_h_min -14
_diffrn_reflns_limit_k_max 57
_diffrn_reflns_limit_k_min -36
_diffrn_reflns_limit_l_max 14
_diffrn_reflns_limit_l_min -14
_diffrn_reflns_number 20958
_diffrn_reflns_theta_full 25.00
_diffrn_reflns_theta_max 25.34
_diffrn_reflns_theta_min 2.15
_exptl_absorpt_coefficient_mu 2.511
_exptl_absorpt_correction_T_max 1.000
_exptl_absorpt_correction_T_min 0.603
_exptl_absorpt_correction_type multi-scan
_exptl_absorpt_process_details 'Jacobson, R. (1998) Private communication'
_exptl_crystal_colour Colorless
_exptl_crystal_density_diffrn 1.587
_exptl_crystal_density_method 'not measured'
_exptl_crystal_description Platelet
_exptl_crystal_F_000 3168
_exptl_crystal_size_max 0.12
_exptl_crystal_size_mid 0.10
_exptl_crystal_size_min 0.01
_refine_diff_density_max 0.459
_refine_diff_density_min -0.515
_refine_diff_density_rms 0.105
_refine_ls_abs_structure_details 'Flack H D (1983), Acta Cryst. A39, 876-881'
_refine_ls_abs_structure_Flack 0.006(12)
_refine_ls_extinction_method none
_refine_ls_goodness_of_fit_ref 0.971
_refine_ls_hydrogen_treatment constr
_refine_ls_matrix_type full
_refine_ls_number_parameters 1729
_refine_ls_number_reflns 12425
_refine_ls_number_restraints 43
_refine_ls_restrained_S_all 0.969
_refine_ls_R_factor_all 0.1084
_refine_ls_R_factor_gt 0.0638
_refine_ls_shift/su_max 0.000
_refine_ls_shift/su_mean 0.000
_refine_ls_structure_factor_coef Fsqd
_refine_ls_weighting_details 'calc w=1/[\s^2^(Fo^2^)+(0.0622P)^2^+0.0000P] where P=(Fo^2^+2Fc^2^)/3'
_refine_ls_weighting_scheme calc
_refine_ls_wR_factor_gt 0.1433
_refine_ls_wR_factor_ref 0.1668
_reflns_number_gt 7833
_reflns_number_total 12425
_reflns_threshold_expression >2sigma(I)
_cod_data_source_file c3sc51791h.txt
_cod_data_source_block 9
_cod_depositor_comments
;
The following automatic conversions were performed:

'_symmetry_cell_setting' value 'Monoclinic' changed to 'monoclinic'
according to
/usr/data/users/saulius/automatic-downloads/retrospective/RSC/lib/dictionaries/cif_core.dic
dictionary named 'cif_core.dic' version 2.4.2 from 2011-04-26.

Automatic conversion script
Id: cif_fix_values 2281 2013-09-26 08:29:07Z andrius 
;
_cod_original_cell_volume 6649(2)
_cod_original_sg_symbol_H-M P2(1)
_cod_database_code 1514743

loop_
_symmetry_equiv_pos_as_xyz
'x, y, z'
'-x, y+1/2, -z'

loop_
_atom_site_label
_atom_site_type_symbol
_atom_site_fract_x
_atom_site_fract_y
_atom_site_fract_z
_atom_site_U_iso_or_equiv
_atom_site_adp_type
_atom_site_occupancy
_atom_site_symmetry_multiplicity
_atom_site_calc_flag
_atom_site_refinement_flags
Br1 Br 0.61807(15) 0.22754(4) 0.99606(15) 0.0448(5) Uani 1 1 d .
F1 F 0.1245(10) 0.4152(3) 0.9945(9) 0.076(4) Uani 1 1 d .
O1 O 0.3224(9) 0.3829(2) 1.0109(9) 0.043(3) Uani 1 1 d .
F2 F 0.2790(9) 0.4335(2) 1.0970(10) 0.071(3) Uani 1 1 d .
C2 C 0.3777(16) 0.3585(4) 0.9953(15) 0.049(5) Uani 1 1 d .
F3 F 0.1518(10) 0.4159(2) 1.1748(10) 0.074(4) Uani 1 1 d .
C3 C 0.3319(14) 0.3324(3) 1.0475(14) 0.038(4) Uani 1 1 d .
H3A H 0.2487 0.3291 1.0053 0.045 Uiso 1 1 calc R
C4 C 0.3356(13) 0.3393(3) 1.1756(13) 0.029(4) Uani 1 1 d .
H4A H 0.4187 0.3419 1.2193 0.035 Uiso 1 1 calc R
C5 C 0.2686(14) 0.3662(3) 1.1794(14) 0.038(4) Uani 1 1 d .
H5A H 0.2304 0.3697 1.2383 0.045 Uiso 1 1 calc R
C6 C 0.2656(15) 0.3846(4) 1.0981(15) 0.041(5) Uani 1 1 d .
C7 C 0.3986(13) 0.3079(3) 1.0364(13) 0.031(4) Uani 1 1 d .
C8 C 0.5234(14) 0.3071(4) 1.0785(13) 0.043(5) Uani 1 1 d .
H8A H 0.5641 0.3232 1.1131 0.051 Uiso 1 1 calc R
C9 C 0.5860(12) 0.2826(3) 1.0691(12) 0.031(4) Uani 1 1 d .
H9A H 0.6681 0.2817 1.1007 0.037 Uiso 1 1 calc R
C10 C 0.5268(13) 0.2601(4) 1.0139(13) 0.033(4) Uani 1 1 d U
C11 C 0.4080(14) 0.2599(3) 0.9719(14) 0.039(4) Uani 1 1 d .
H11A H 0.3688 0.2437 0.9366 0.047 Uiso 1 1 calc R
C12 C 0.3481(13) 0.2833(3) 0.9821(12) 0.030(4) Uani 1 1 d .
H12A H 0.2660 0.2832 0.9505 0.036 Uiso 1 1 calc R
C13 C 0.2817(13) 0.3153(3) 1.2291(13) 0.032(4) Uani 1 1 d .
C14 C 0.3603(15) 0.2957(4) 1.2999(14) 0.047(5) Uani 1 1 d .
H14A H 0.4423 0.2976 1.3098 0.056 Uiso 1 1 calc R
C15 C 0.3183(17) 0.2748(4) 1.3520(14) 0.050(5) Uani 1 1 d .
H15A H 0.3708 0.2627 1.4022 0.060 Uiso 1 1 calc R
C16 C 0.2000(15) 0.2708(4) 1.3328(15) 0.048(5) Uani 1 1 d .
H16A H 0.1708 0.2551 1.3648 0.057 Uiso 1 1 calc R
C17 C 0.1240(14) 0.2894(4) 1.2677(13) 0.036(4) Uani 1 1 d .
H17A H 0.0424 0.2877 1.2606 0.043 Uiso 1 1 calc R
C18 C 0.1662(14) 0.3107(4) 1.2124(13) 0.042(5) Uani 1 1 d .
H18A H 0.1125 0.3223 1.1612 0.051 Uiso 1 1 calc R
C19 C 0.2054(17) 0.4126(5) 1.0924(19) 0.059(6) Uani 1 1 d .
O20 O 0.4355(10) 0.3590(3) 0.9296(10) 0.052(3) Uani 1 1 d .
Br2 Br -0.10691(15) 0.28202(4) 0.99283(15) 0.0434(5) Uani 1 1 d .
F4 F 0.2973(10) 0.0876(2) 0.7865(9) 0.079(4) Uani 1 1 d .
F5 F 0.1421(10) 0.0750(2) 0.8377(9) 0.072(3) Uani 1 1 d .
F6 F 0.3057(9) 0.0815(3) 0.9638(10) 0.072(4) Uani 1 1 d .
O21 O 0.1394(10) 0.1238(2) 0.9502(9) 0.044(3) Uani 1 1 d .
C22 C 0.0859(15) 0.1491(4) 0.9550(14) 0.040(4) Uani 1 1 d .
C23 C 0.0978(13) 0.1713(3) 0.8719(13) 0.035(4) Uani 1 1 d .
H23A H 0.0474 0.1655 0.7961 0.042 Uiso 1 1 calc R
C24 C 0.2231(13) 0.1710(3) 0.8609(13) 0.031(4) Uani 1 1 d .
H24A H 0.2758 0.1753 0.9373 0.037 Uiso 1 1 calc R
C25 C 0.2518(13) 0.1427(4) 0.8279(13) 0.033(4) Uani 1 1 d .
H25A H 0.2991 0.1403 0.7758 0.039 Uiso 1 1 calc R
C26 C 0.2097(16) 0.1202(4) 0.8733(15) 0.045(5) Uani 1 1 d .
C27 C 0.0507(12) 0.1990(3) 0.9007(13) 0.028(4) Uani 1 1 d .
C28 C -0.0627(13) 0.2064(3) 0.8500(12) 0.029(4) Uani 1 1 d .
H28A H -0.1096 0.1940 0.7962 0.035 Uiso 1 1 calc R
C29 C -0.1125(15) 0.2318(4) 0.8749(14) 0.047(5) Uani 1 1 d .
H29A H -0.1903 0.2371 0.8380 0.057 Uiso 1 1 calc R
C30 C -0.0404(12) 0.2485(3) 0.9564(12) 0.026(3) Uani 1 1 d U
C31 C 0.0752(12) 0.2428(3) 1.0106(12) 0.029(4) Uani 1 1 d .
H31A H 0.1226 0.2552 1.0639 0.035 Uiso 1 1 calc R
C32 C 0.1170(13) 0.2166(3) 0.9790(12) 0.025(3) Uani 1 1 d U
H32A H 0.1950 0.2113 1.0148 0.030 Uiso 1 1 calc R
C33 C 0.2455(15) 0.1938(3) 0.7719(14) 0.034(4) Uani 1 1 d .
C34 C 0.1575(15) 0.2041(3) 0.6881(14) 0.039(5) Uani 1 1 d .
H34A H 0.0791 0.1986 0.6835 0.047 Uiso 1 1 calc R
C35 C 0.1808(15) 0.2220(4) 0.6108(13) 0.044(5) Uani 1 1 d .
H35A H 0.1197 0.2287 0.5498 0.053 Uiso 1 1 calc R
C36 C 0.3015(17) 0.2311(3) 0.6224(14) 0.045(5) Uani 1 1 d .
H36A H 0.3189 0.2449 0.5727 0.054 Uiso 1 1 calc R
C37 C 0.3879(17) 0.2197(4) 0.7045(16) 0.051(5) Uani 1 1 d .
H37A H 0.4672 0.2247 0.7119 0.061 Uiso 1 1 calc R
C38 C 0.3580(14) 0.2002(3) 0.7783(14) 0.035(4) Uani 1 1 d .
H38A H 0.4182 0.1913 0.8340 0.042 Uiso 1 1 calc R
C39 C 0.2386(16) 0.0916(4) 0.8649(16) 0.043(5) Uani 1 1 d .
O40 O 0.0273(8) 0.1508(2) 1.0255(9) 0.036(3) Uani 1 1 d .
Br3 Br 0.50758(16) 0.07153(4) 0.66381(17) 0.0579(6) Uani 1 1 d .
F7 F -0.2152(8) 0.2063(3) 0.2783(10) 0.085(5) Uani 1 1 d .
F8 F -0.1116(9) 0.2296(3) 0.1890(9) 0.076(4) Uani 1 1 d .
F9 F -0.0933(9) 0.2343(3) 0.3684(11) 0.078(4) Uani 1 1 d .
O41 O -0.0214(9) 0.1805(3) 0.4126(9) 0.044(3) Uani 1 1 d .
C42 C 0.0694(14) 0.1628(4) 0.4631(14) 0.035(4) Uani 1 1 d .
C43 C 0.1793(13) 0.1651(3) 0.4182(13) 0.031(4) Uani 1 1 d .
H43A H 0.2178 0.1832 0.4466 0.038 Uiso 1 1 calc R
C44 C 0.1511(13) 0.1660(3) 0.2867(12) 0.034(4) Uani 1 1 d U
H44A H 0.1178 0.1477 0.2543 0.040 Uiso 1 1 calc R
C45 C 0.0564(12) 0.1897(3) 0.2518(14) 0.035(4) Uani 1 1 d .
H45A H 0.0530 0.2005 0.1852 0.042 Uiso 1 1 calc R
C46 C -0.0149(14) 0.1946(4) 0.3113(16) 0.048(5) Uani 1 1 d .
C47 C 0.2626(13) 0.1424(3) 0.4702(13) 0.027(4) Uani 1 1 d .
C48 C 0.3619(13) 0.1486(3) 0.5611(12) 0.029(4) Uani 1 1 d .
H48A H 0.3780 0.1675 0.5836 0.035 Uiso 1 1 calc R
C49 C 0.4334(14) 0.1284(3) 0.6158(14) 0.035(4) Uani 1 1 d .
H49A H 0.4980 0.1329 0.6777 0.041 Uiso 1 1 calc R
C50 C 0.4113(15) 0.1010(4) 0.5805(14) 0.039(4) Uani 1 1 d .
C51 C 0.3217(14) 0.0929(4) 0.4946(15) 0.045(5) Uani 1 1 d .
H51A H 0.3093 0.0739 0.4723 0.054 Uiso 1 1 calc R
C52 C 0.2460(15) 0.1147(4) 0.4391(14) 0.040(4) Uani 1 1 d .
H52A H 0.1814 0.1100 0.3778 0.048 Uiso 1 1 calc R
C53 C 0.2593(15) 0.1729(4) 0.2457(14) 0.039(4) Uani 1 1 d .
C54 C 0.3096(15) 0.1513(5) 0.1966(13) 0.057(6) Uani 1 1 d .
H54A H 0.2754 0.1333 0.1890 0.068 Uiso 1 1 calc R
C55 C 0.4082(18) 0.1562(6) 0.1595(15) 0.067(7) Uani 1 1 d .
H55A H 0.4413 0.1416 0.1245 0.081 Uiso 1 1 calc R
C56 C 0.4595(15) 0.1824(6) 0.1732(16) 0.067(8) Uani 1 1 d .
H56A H 0.5304 0.1852 0.1513 0.081 Uiso 1 1 calc R
C57 C 0.4103(14) 0.2049(5) 0.2182(15) 0.058(6) Uani 1 1 d .
H57A H 0.4415 0.2232 0.2231 0.070 Uiso 1 1 calc R
C58 C 0.3103(14) 0.1978(4) 0.2556(13) 0.045(5) Uani 1 1 d .
H58A H 0.2763 0.2121 0.2910 0.054 Uiso 1 1 calc R
C59 C -0.1117(18) 0.2160(5) 0.2834(17) 0.058(6) Uani 1 1 d .
O60 O 0.0589(9) 0.1497(2) 0.5425(9) 0.034(3) Uani 1 1 d .
Br4 Br 0.15329(18) 0.49150(5) 0.61369(19) 0.0718(7) Uani 1 1 d .
F10 F 0.9009(9) 0.3611(4) 0.9628(12) 0.123(6) Uani 1 1 d .
F11 F 0.7813(11) 0.3382(3) 1.0371(10) 0.093(4) Uani 1 1 d .
F12 F 0.8870(15) 0.3694(4) 1.1327(11) 0.147(8) Uani 1 1 d .
O61 O 0.6693(9) 0.3749(3) 0.8765(10) 0.045(3) Uani 1 1 d .
C62 C 0.5869(16) 0.3929(4) 0.8124(17) 0.042(5) Uani 1 1 d .
C63 C 0.5832(14) 0.4208(4) 0.8566(13) 0.037(4) Uani 1 1 d .
H63A H 0.6515 0.4307 0.8400 0.044 Uiso 1 1 calc R
C64 C 0.5999(14) 0.4234(3) 0.9883(12) 0.035(4) Uani 1 1 d .
H64A H 0.5283 0.4166 1.0096 0.042 Uiso 1 1 calc R
C65 C 0.7043(15) 0.4040(4) 1.0399(14) 0.044(5) Uani 1 1 d .
H65A H 0.7503 0.4079 1.1145 0.053 Uiso 1 1 calc R
C66 C 0.7313(16) 0.3831(5) 0.9874(16) 0.051(5) Uani 1 1 d .
C67 C 0.4756(13) 0.4373(3) 0.7937(12) 0.029(4) Uani 1 1 d .
C68 C 0.4825(15) 0.4593(4) 0.7167(13) 0.038(4) Uani 1 1 d .
H68A H 0.5561 0.4631 0.7017 0.046 Uiso 1 1 calc R
C69 C 0.3891(13) 0.4752(4) 0.6631(14) 0.038(4) Uani 1 1 d .
H69A H 0.3972 0.4898 0.6128 0.046 Uiso 1 1 calc R
C70 C 0.2853(14) 0.4694(4) 0.6841(13) 0.044(5) Uani 1 1 d .
C71 C 0.2702(14) 0.4482(4) 0.7624(14) 0.036(4) Uani 1 1 d .
H71A H 0.1973 0.4452 0.7800 0.043 Uiso 1 1 calc R
C72 C 0.3660(13) 0.4328(4) 0.8097(13) 0.035(4) Uani 1 1 d .
H72A H 0.3569 0.4178 0.8577 0.042 Uiso 1 1 calc R
C73 C 0.6210(15) 0.4535(3) 1.0218(13) 0.036(4) Uani 1 1 d .
C74 C 0.7162(16) 0.4688(4) 1.0174(15) 0.055(5) Uani 1 1 d .
H74A H 0.7799 0.4598 0.9977 0.066 Uiso 1 1 calc R
C75 C 0.7242(19) 0.4979(5) 1.0412(18) 0.077(7) Uani 1 1 d .
H75A H 0.7914 0.5084 1.0374 0.092 Uiso 1 1 calc R
C76 C 0.6313(19) 0.5101(4) 1.0698(18) 0.075(7) Uani 1 1 d .
H76A H 0.6347 0.5296 1.0848 0.090 Uiso 1 1 calc R
C77 C 0.537(2) 0.4963(5) 1.0776(17) 0.069(6) Uani 1 1 d .
H77A H 0.4759 0.5059 1.0997 0.083 Uiso 1 1 calc R
C78 C 0.5259(17) 0.4687(4) 1.0546(14) 0.053(5) Uani 1 1 d .
H78A H 0.4571 0.4591 1.0595 0.063 Uiso 1 1 calc R
C79 C 0.838(2) 0.3634(6) 1.028(2) 0.075(7) Uani 1 1 d U
O80 O 0.5341(10) 0.3841(3) 0.7191(10) 0.046(3) Uani 1 1 d .
Br5 Br -0.04535(15) 0.42937(4) 0.31456(17) 0.0531(5) Uani 1 1 d .
F13 F 0.6445(11) 0.2770(3) 0.6316(11) 0.093(5) Uani 1 1 d .
F14 F 0.6944(9) 0.3132(3) 0.7400(10) 0.081(4) Uani 1 1 d .
F15 F 0.6027(9) 0.2786(3) 0.7923(10) 0.081(4) Uani 1 1 d .
O81 O 0.5069(9) 0.3235(2) 0.5611(8) 0.036(3) Uani 1 1 d .
C82 C 0.4259(14) 0.3436(4) 0.5160(15) 0.039(5) Uani 1 1 d .
C83 C 0.3305(13) 0.3482(4) 0.5792(13) 0.036(5) Uani 1 1 d .
H83A H 0.3671 0.3585 0.6511 0.043 Uiso 1 1 calc R
C84 C 0.2893(12) 0.3185(4) 0.6154(14) 0.038(4) Uani 1 1 d .
H84A H 0.2553 0.3075 0.5449 0.045 Uiso 1 1 calc R
C85 C 0.3967(13) 0.3040(3) 0.6823(13) 0.036(4) Uani 1 1 d .
H85A H 0.3926 0.2927 0.7455 0.043 Uiso 1 1 calc R
C86 C 0.5005(14) 0.3068(4) 0.6536(13) 0.037(4) Uani 1 1 d .
C87 C 0.2338(13) 0.3663(3) 0.5115(13) 0.027(4) Uani 1 1 d .
C88 C 0.2526(13) 0.3958(4) 0.5271(13) 0.034(4) Uani 1 1 d .
H88A H 0.3215 0.4028 0.5779 0.041 Uiso 1 1 calc R
C89 C 0.1699(13) 0.4134(4) 0.4677(15) 0.041(5) Uani 1 1 d .
H89A H 0.1821 0.4330 0.4759 0.049 Uiso 1 1 calc R
C90 C 0.0714(14) 0.4039(5) 0.3979(15) 0.048(6) Uani 1 1 d .
C91 C 0.0451(14) 0.3759(4) 0.3784(14) 0.037(4) Uani 1 1 d .
H91A H -0.0259 0.3693 0.3297 0.044 Uiso 1 1 calc R
C92 C 0.1327(15) 0.3584(4) 0.4369(13) 0.040(5) Uani 1 1 d .
H92A H 0.1212 0.3389 0.4237 0.048 Uiso 1 1 calc R
C93 C 0.1970(15) 0.3219(4) 0.6815(14) 0.044(5) Uani 1 1 d .
C94 C 0.1239(16) 0.2994(4) 0.6812(15) 0.058(6) Uani 1 1 d .
H94A H 0.1319 0.2832 0.6391 0.070 Uiso 1 1 calc R
C95 C 0.0369(15) 0.3004(5) 0.7431(17) 0.059(6) Uani 1 1 d .
H95A H -0.0093 0.2844 0.7475 0.071 Uiso 1 1 calc R
C96 C 0.0200(17) 0.3250(6) 0.7974(18) 0.073(8) Uani 1 1 d .
H96A H -0.0417 0.3264 0.8344 0.088 Uiso 1 1 calc R
C97 C 0.0894(15) 0.3465(5) 0.7976(15) 0.059(6) Uani 1 1 d .
H97A H 0.0785 0.3631 0.8367 0.071 Uiso 1 1 calc R
C98 C 0.1809(13) 0.3453(4) 0.7399(13) 0.047(5) Uani 1 1 d .
H98A H 0.2309 0.3609 0.7423 0.056 Uiso 1 1 calc R
C99 C 0.6116(18) 0.2931(5) 0.7058(19) 0.061(6) Uani 1 1 d .
O100 O 0.4371(9) 0.3556(3) 0.4332(9) 0.039(3) Uani 1 1 d .
Br6 Br 0.36679(15) 0.50268(4) 0.34132(18) 0.0535(5) Uani 1 1 d .
F16 F 0.6891(10) 0.2943(2) 0.3606(9) 0.071(3) Uani 1 1 d .
F17 F 0.8400(10) 0.3127(3) 0.3227(10) 0.088(4) Uani 1 1 d .
F18 F 0.8424(10) 0.3021(2) 0.4970(10) 0.080(4) Uani 1 1 d .
O101 O 0.6605(10) 0.3499(3) 0.3072(10) 0.046(3) Uani 1 1 d .
C102 C 0.6220(17) 0.3762(4) 0.2982(15) 0.038(5) Uani 1 1 d .
C103 C 0.6747(13) 0.3977(3) 0.3892(12) 0.033(4) Uani 1 1 d .
H10A H 0.7509 0.4036 0.3750 0.039 Uiso 1 1 calc R
C104 C 0.7028(13) 0.3841(4) 0.5104(13) 0.036(4) Uani 1 1 d .
H10B H 0.6291 0.3830 0.5364 0.043 Uiso 1 1 calc R
C105 C 0.7517(13) 0.3548(3) 0.5075(14) 0.035(4) Uani 1 1 d .
H10C H 0.7963 0.3463 0.5755 0.043 Uiso 1 1 calc R
C106 C 0.7317(15) 0.3413(4) 0.4106(16) 0.042(5) Uani 1 1 d .
C107 C 0.6005(14) 0.4225(4) 0.3762(13) 0.038(4) Uani 1 1 d .
C108 C 0.4835(14) 0.4217(4) 0.3812(16) 0.055(5) Uani 1 1 d .
H10D H 0.4490 0.4043 0.3912 0.066 Uiso 1 1 calc R
C109 C 0.4176(15) 0.4454(4) 0.3721(15) 0.050(5) Uani 1 1 d .
H10E H 0.3386 0.4443 0.3765 0.060 Uiso 1 1 calc R
C110 C 0.4641(14) 0.4705(3) 0.3569(13) 0.032(4) Uani 1 1 d .
C111 C 0.5776(14) 0.4729(4) 0.3502(14) 0.041(5) Uani 1 1 d .
H11B H 0.6095 0.4904 0.3376 0.049 Uiso 1 1 calc R
C112 C 0.6438(13) 0.4490(3) 0.3624(14) 0.034(4) Uani 1 1 d .
H11C H 0.7236 0.4507 0.3613 0.041 Uiso 1 1 calc R
C113 C 0.7884(13) 0.4024(3) 0.5917(14) 0.034(4) Uani 1 1 d .
C114 C 0.7437(16) 0.4255(4) 0.6402(14) 0.050(5) Uani 1 1 d .
H11D H 0.6622 0.4291 0.6228 0.060 Uiso 1 1 calc R
C115 C 0.8255(17) 0.4431(4) 0.7163(16) 0.063(6) Uani 1 1 d .
H11E H 0.7973 0.4582 0.7527 0.076 Uiso 1 1 calc R
C116 C 0.9350(16) 0.4390(5) 0.736(2) 0.094(10) Uani 1 1 d .
H11F H 0.9868 0.4520 0.7818 0.113 Uiso 1 1 calc R
C117 C 0.9823(17) 0.4154(5) 0.6916(17) 0.079(8) Uani 1 1 d .
H11G H 1.0631 0.4109 0.7140 0.095 Uiso 1 1 calc R
C118 C 0.9019(17) 0.3991(4) 0.6128(16) 0.063(6) Uani 1 1 d .
H11H H 0.9313 0.3850 0.5725 0.076 Uiso 1 1 calc R
C119 C 0.778(2) 0.3123(5) 0.4009(19) 0.071(7) Uani 1 1 d .
O120 O 0.5535(9) 0.3820(2) 0.2082(9) 0.042(3) Uani 1 1 d .
Br7 Br 1.11522(16) 0.00382(4) 0.63938(16) 0.0526(5) Uani 1 1 d .
F19 F 0.5748(10) 0.1951(2) 0.4729(9) 0.077(4) Uani 1 1 d .
F20 F 0.7546(10) 0.2070(3) 0.5410(10) 0.075(3) Uani 1 1 d .
F21 F 0.6484(9) 0.1966(3) 0.6517(9) 0.070(4) Uani 1 1 d .
O121 O 0.8045(10) 0.1545(3) 0.6380(9) 0.041(3) Uani 1 1 d .
C122 C 0.8588(16) 0.1293(4) 0.6416(17) 0.043(5) Uani 1 1 d .
C123 C 0.8259(13) 0.1122(4) 0.5332(14) 0.037(4) Uani 1 1 d .
H12B H 0.8558 0.1225 0.4744 0.044 Uiso 1 1 calc R
C124 C 0.6911(13) 0.1110(4) 0.4897(14) 0.039(4) Uani 1 1 d .
H12C H 0.6594 0.1015 0.5489 0.047 Uiso 1 1 calc R
C125 C 0.6500(15) 0.1396(4) 0.4803(14) 0.043(5) Uani 1 1 d .
H12D H 0.5815 0.1443 0.4233 0.051 Uiso 1 1 calc R
C126 C 0.7058(17) 0.1595(4) 0.5496(17) 0.049(5) Uani 1 1 d .
C127 C 0.8874(13) 0.0846(3) 0.5513(13) 0.034(4) Uani 1 1 d .
C128 C 1.0018(12) 0.0834(4) 0.5356(14) 0.045(5) Uani 1 1 d .
H12E H 1.0334 0.0989 0.5048 0.054 Uiso 1 1 calc R
C129 C 1.0683(13) 0.0591(4) 0.5657(14) 0.043(5) Uani 1 1 d .
H12F H 1.1464 0.0585 0.5583 0.051 Uiso 1 1 calc R
C130 C 1.0204(15) 0.0359(4) 0.6065(14) 0.040(4) Uani 1 1 d .
C131 C 0.9101(14) 0.0374(3) 0.6201(13) 0.036(4) Uani 1 1 d .
H13A H 0.8767 0.0215 0.6467 0.044 Uiso 1 1 calc R
C132 C 0.8480(15) 0.0609(4) 0.5965(13) 0.038(4) Uani 1 1 d .
H13B H 0.7728 0.0614 0.6113 0.046 Uiso 1 1 calc R
C133 C 0.6477(15) 0.0949(4) 0.3754(15) 0.041(4) Uani 1 1 d .
C134 C 0.6089(13) 0.0681(4) 0.3782(14) 0.043(4) Uani 1 1 d .
H13C H 0.6112 0.0592 0.4488 0.051 Uiso 1 1 calc R
C135 C 0.5649(15) 0.0539(4) 0.2728(16) 0.054(5) Uani 1 1 d .
H13D H 0.5366 0.0354 0.2735 0.065 Uiso 1 1 calc R
C136 C 0.5627(13) 0.0664(4) 0.1702(14) 0.046(5) Uani 1 1 d .
H13E H 0.5372 0.0565 0.1003 0.055 Uiso 1 1 calc R
C137 C 0.6003(14) 0.0948(4) 0.1726(16) 0.044(4) Uani 1 1 d .
H13F H 0.5922 0.1047 0.1031 0.053 Uiso 1 1 calc R
C138 C 0.6467(13) 0.1076(4) 0.2717(13) 0.039(4) Uani 1 1 d .
H13G H 0.6795 0.1257 0.2715 0.046 Uiso 1 1 calc R
C139 C 0.6718(19) 0.1885(4) 0.5508(19) 0.060(6) Uani 1 1 d .
O140 O 0.9278(10) 0.1235(3) 0.7282(10) 0.049(3) Uani 1 1 d .
Br8 Br 0.33023(16) 0.01208(4) 0.39744(16) 0.0530(5) Uani 1 1 d .
F22 F -0.3941(9) 0.1504(3) -0.0319(11) 0.085(4) Uani 1 1 d .
F23 F -0.3307(9) 0.1381(3) -0.1764(9) 0.081(4) Uani 1 1 d .
F24 F -0.2344(8) 0.1677(2) -0.0544(10) 0.067(3) Uani 1 1 d .
O141 O -0.1792(9) 0.1286(2) 0.1096(10) 0.038(3) Uani 1 1 d .
C142 C -0.0895(15) 0.1127(4) 0.1743(16) 0.036(4) Uani 1 1 d .
C143 C -0.0562(12) 0.0871(3) 0.1089(13) 0.029(4) Uani 1 1 d .
H14B H -0.0218 0.0951 0.0483 0.035 Uiso 1 1 calc R
C144 C -0.1683(12) 0.0738(3) 0.0476(12) 0.027(4) Uani 1 1 d .
H14C H -0.2134 0.0702 0.1057 0.033 Uiso 1 1 calc R
C145 C -0.2360(14) 0.0934(4) -0.0329(14) 0.041(5) Uani 1 1 d .
H14D H -0.2808 0.0875 -0.1056 0.049 Uiso 1 1 calc R
C146 C -0.2332(16) 0.1220(4) 0.0004(16) 0.049(5) Uani 1 1 d .
C147 C 0.0389(13) 0.0698(4) 0.1832(13) 0.038(4) Uani 1 1 d .
C148 C 0.0143(13) 0.0512(3) 0.2602(13) 0.032(4) Uani 1 1 d U
H14E H -0.0624 0.0505 0.2710 0.039 Uiso 1 1 calc R
C149 C 0.1001(14) 0.0335(4) 0.3227(13) 0.043(5) Uani 1 1 d .
H14F H 0.0836 0.0206 0.3762 0.051 Uiso 1 1 calc R
C150 C 0.2110(15) 0.0354(4) 0.3035(14) 0.042(4) Uani 1 1 d U
C151 C 0.2371(15) 0.0530(4) 0.2296(15) 0.049(5) Uani 1 1 d .
H15B H 0.3145 0.0539 0.2203 0.058 Uiso 1 1 calc R
C152 C 0.1504(13) 0.0699(5) 0.1658(13) 0.047(5) Uani 1 1 d .
H15C H 0.1674 0.0819 0.1094 0.056 Uiso 1 1 calc R
C153 C -0.1475(15) 0.0453(4) -0.0023(14) 0.042(5) Uani 1 1 d .
C154 C -0.1993(17) 0.0218(4) 0.0306(17) 0.061(6) Uani 1 1 d .
H15D H -0.2541 0.0237 0.0756 0.073 Uiso 1 1 calc R
C155 C -0.1711(19) -0.0047(5) -0.0023(16) 0.076(7) Uani 1 1 d .
H15E H -0.2030 -0.0207 0.0252 0.091 Uiso 1 1 calc R
C156 C -0.0996(18) -0.0082(6) -0.0725(17) 0.076(7) Uani 1 1 d .
H15F H -0.0828 -0.0263 -0.0955 0.091 Uiso 1 1 calc R
C157 C -0.0521(16) 0.0145(5) -0.1096(15) 0.056(6) Uani 1 1 d .
H15G H -0.0018 0.0119 -0.1587 0.067 Uiso 1 1 calc R
C158 C -0.0748(15) 0.0425(4) -0.0777(13) 0.047(5) Uani 1 1 d .
H15H H -0.0424 0.0583 -0.1060 0.056 Uiso 1 1 calc R
C159 C -0.2990(16) 0.1439(4) -0.0614(16) 0.047(5) Uani 1 1 d .
O160 O -0.0447(9) 0.1191(2) 0.2703(10) 0.040(3) Uani 1 1 d .

loop_
_atom_site_aniso_label
_atom_site_aniso_U_11
_atom_site_aniso_U_22
_atom_site_aniso_U_33
_atom_site_aniso_U_23
_atom_site_aniso_U_13
_atom_site_aniso_U_12
Br1 0.0443(10) 0.0362(10) 0.0549(12) -0.0008(9) 0.0146(10) 0.0036(9)
F1 0.075(8) 0.082(10) 0.064(8) 0.027(7) 0.003(7) 0.052(7)
O1 0.050(7) 0.041(8) 0.046(7) 0.010(6) 0.028(7) 0.011(6)
F2 0.086(8) 0.036(7) 0.108(9) 0.006(7) 0.054(8) 0.003(6)
C2 0.056(12) 0.034(11) 0.050(13) 0.015(9) 0.002(11) 0.029(10)
F3 0.087(8) 0.058(8) 0.096(9) 0.017(6) 0.057(8) 0.033(6)
C3 0.034(10) 0.043(11) 0.045(11) 0.005(9) 0.028(9) 0.015(8)
C4 0.028(9) 0.022(8) 0.040(10) 0.005(7) 0.013(8) 0.001(7)
C5 0.055(12) 0.014(9) 0.043(10) 0.006(8) 0.010(10) 0.004(8)
C6 0.040(11) 0.041(12) 0.047(11) -0.004(9) 0.019(10) -0.001(9)
C7 0.025(9) 0.023(9) 0.047(11) 0.009(8) 0.010(9) 0.004(7)
C8 0.048(11) 0.045(11) 0.047(11) -0.007(9) 0.035(10) -0.003(9)
C9 0.018(8) 0.032(9) 0.037(9) 0.004(8) -0.003(8) 0.014(7)
C10 0.033(4) 0.034(4) 0.033(4) -0.0001(11) 0.0088(14) 0.0003(11)
C11 0.039(10) 0.023(9) 0.058(12) -0.002(8) 0.016(10) -0.003(8)
C12 0.026(9) 0.035(10) 0.024(8) 0.004(8) -0.004(8) -0.002(8)
C13 0.036(10) 0.020(8) 0.045(10) 0.007(8) 0.019(9) 0.000(7)
C14 0.049(11) 0.044(12) 0.052(12) -0.003(10) 0.021(10) 0.002(10)
C15 0.070(14) 0.042(12) 0.031(10) 0.019(9) -0.001(10) 0.001(10)
C16 0.056(12) 0.040(11) 0.058(13) 0.004(10) 0.035(11) -0.004(10)
C17 0.038(10) 0.047(12) 0.034(10) -0.008(9) 0.027(9) -0.005(9)
C18 0.034(10) 0.065(14) 0.025(9) 0.005(9) 0.003(9) 0.012(10)
C19 0.044(13) 0.058(15) 0.074(16) 0.027(12) 0.012(13) 0.018(11)
O20 0.063(8) 0.040(8) 0.066(9) 0.003(7) 0.036(7) -0.010(7)
Br2 0.0472(11) 0.0323(10) 0.0538(11) 0.0025(9) 0.0183(10) 0.0093(9)
F4 0.128(10) 0.033(7) 0.104(9) 0.006(6) 0.083(9) 0.018(7)
F5 0.100(9) 0.033(7) 0.101(9) -0.014(6) 0.056(8) -0.009(7)
F6 0.080(8) 0.062(9) 0.080(8) 0.020(7) 0.031(7) 0.049(7)
O21 0.070(8) 0.035(7) 0.041(7) 0.007(6) 0.038(7) 0.005(6)
C22 0.048(11) 0.030(10) 0.044(11) -0.001(8) 0.014(10) -0.015(8)
C23 0.035(10) 0.033(10) 0.035(10) 0.006(8) 0.006(8) -0.004(8)
C24 0.039(10) 0.023(9) 0.033(9) -0.004(7) 0.017(8) -0.008(8)
C25 0.042(10) 0.029(9) 0.034(10) -0.002(8) 0.022(9) -0.007(8)
C26 0.066(13) 0.026(10) 0.051(11) 0.001(9) 0.030(11) 0.007(9)
C27 0.024(8) 0.027(8) 0.037(9) 0.011(7) 0.016(8) 0.000(7)
C28 0.039(10) 0.025(9) 0.028(9) -0.005(7) 0.016(8) -0.006(7)
C29 0.058(12) 0.029(11) 0.053(11) 0.008(9) 0.010(10) 0.019(9)
C30 0.026(4) 0.025(4) 0.026(4) -0.0003(11) 0.0068(14) 0.0005(11)
C31 0.024(8) 0.032(10) 0.035(9) 0.008(8) 0.014(8) 0.001(7)
C32 0.025(4) 0.025(4) 0.025(4) 0.0000(11) 0.0066(14) 0.0003(11)
C33 0.049(11) 0.013(8) 0.047(11) 0.005(8) 0.024(10) 0.002(8)
C34 0.053(11) 0.028(10) 0.051(11) -0.015(9) 0.039(10) -0.014(9)
C35 0.060(12) 0.048(13) 0.030(10) 0.001(9) 0.020(10) 0.004(10)
C36 0.086(14) 0.019(9) 0.042(11) -0.003(8) 0.043(11) -0.010(9)
C37 0.054(12) 0.029(11) 0.073(14) -0.001(10) 0.024(12) 0.004(9)
C38 0.050(11) 0.005(7) 0.050(11) 0.001(7) 0.012(9) -0.004(7)
C39 0.064(13) 0.028(10) 0.054(12) 0.020(9) 0.044(11) 0.020(9)
O40 0.041(7) 0.027(6) 0.043(7) 0.001(5) 0.018(6) 0.005(5)
Br3 0.0543(12) 0.0583(14) 0.0692(14) 0.0204(11) 0.0309(11) 0.0224(11)
F7 0.030(6) 0.140(14) 0.081(8) 0.049(9) 0.011(6) 0.038(7)
F8 0.053(7) 0.118(12) 0.057(7) 0.047(8) 0.012(6) 0.024(8)
F9 0.073(8) 0.067(10) 0.099(9) 0.022(8) 0.035(8) 0.041(7)
O41 0.038(7) 0.045(8) 0.051(7) 0.010(6) 0.018(6) 0.010(6)
C42 0.042(11) 0.032(10) 0.033(10) -0.022(8) 0.010(9) -0.014(9)
C43 0.035(9) 0.018(8) 0.038(10) -0.012(7) 0.004(9) -0.004(7)
C44 0.034(4) 0.034(4) 0.033(4) -0.0002(11) 0.0085(14) -0.0005(11)
C45 0.031(9) 0.025(9) 0.048(11) -0.012(8) 0.006(9) -0.004(7)
C46 0.028(10) 0.052(13) 0.062(13) 0.025(10) 0.008(10) 0.006(9)
C47 0.030(9) 0.018(8) 0.035(10) -0.006(7) 0.013(9) -0.004(7)
C48 0.038(10) 0.025(9) 0.028(9) 0.008(7) 0.015(9) 0.010(8)
C49 0.035(10) 0.017(9) 0.053(11) 0.003(8) 0.013(9) 0.010(7)
C50 0.046(11) 0.030(10) 0.042(11) 0.012(9) 0.012(10) 0.009(9)
C51 0.039(10) 0.041(12) 0.056(12) -0.009(10) 0.014(10) -0.018(9)
C52 0.040(10) 0.042(11) 0.031(10) 0.005(9) -0.001(9) -0.003(9)
C53 0.048(11) 0.039(11) 0.037(10) 0.014(8) 0.024(9) 0.006(9)
C54 0.050(12) 0.097(19) 0.028(11) 0.009(11) 0.019(10) -0.003(12)
C55 0.068(15) 0.11(2) 0.027(11) 0.008(12) 0.008(11) 0.008(15)
C56 0.024(11) 0.14(3) 0.046(13) 0.035(15) 0.016(10) -0.003(13)
C57 0.027(10) 0.094(19) 0.053(13) 0.028(12) 0.011(10) -0.004(11)
C58 0.037(10) 0.067(14) 0.025(9) 0.024(9) 0.000(9) 0.024(10)
C59 0.054(14) 0.087(19) 0.039(12) 0.017(13) 0.024(12) 0.020(13)
O60 0.042(7) 0.033(7) 0.030(6) 0.004(6) 0.016(6) 0.001(5)
Br4 0.0627(14) 0.0664(17) 0.0820(15) 0.0106(13) 0.0102(13) 0.0319(13)
F10 0.051(7) 0.170(18) 0.141(12) -0.037(12) 0.011(8) 0.060(9)
F11 0.103(10) 0.077(11) 0.086(9) 0.008(8) 0.001(8) 0.044(9)
F12 0.205(17) 0.118(15) 0.073(9) -0.032(9) -0.051(10) 0.097(13)
O61 0.037(7) 0.043(8) 0.051(8) -0.007(7) 0.007(7) 0.010(6)
C62 0.042(12) 0.040(11) 0.052(12) -0.002(10) 0.025(11) -0.014(10)
C63 0.041(10) 0.031(10) 0.036(10) -0.011(8) 0.005(9) -0.005(8)
C64 0.051(11) 0.020(9) 0.031(9) -0.002(7) 0.005(9) 0.003(8)
C65 0.050(12) 0.042(12) 0.035(10) -0.003(9) 0.003(9) 0.019(9)
C66 0.041(11) 0.059(15) 0.050(13) -0.010(11) 0.008(11) 0.002(10)
C67 0.031(9) 0.019(8) 0.026(9) 0.001(7) -0.013(8) -0.008(7)
C68 0.039(10) 0.037(11) 0.029(9) 0.016(8) -0.009(8) -0.020(9)
C69 0.030(10) 0.039(11) 0.044(11) 0.009(9) 0.007(9) 0.006(9)
C70 0.029(10) 0.068(15) 0.025(9) 0.003(9) -0.012(9) 0.009(9)
C71 0.029(9) 0.037(10) 0.042(10) 0.005(8) 0.008(9) -0.005(8)
C72 0.030(9) 0.039(11) 0.033(10) -0.003(8) 0.004(8) -0.006(8)
C73 0.050(11) 0.025(10) 0.026(9) -0.004(7) -0.004(9) 0.003(9)
C74 0.045(12) 0.056(14) 0.057(13) -0.007(11) -0.002(11) -0.007(10)
C75 0.069(15) 0.063(17) 0.097(18) -0.038(14) 0.019(15) -0.043(13)
C76 0.096(17) 0.022(11) 0.093(17) 0.000(12) -0.001(16) -0.008(12)
C77 0.090(17) 0.043(14) 0.082(15) -0.019(12) 0.037(14) -0.015(12)
C78 0.068(14) 0.047(13) 0.036(11) -0.007(9) 0.002(11) -0.006(11)
C79 0.075(7) 0.075(7) 0.075(7) -0.0003(11) 0.019(2) 0.0003(11)
O80 0.043(7) 0.049(9) 0.045(8) -0.004(7) 0.011(7) -0.002(7)
Br5 0.0369(10) 0.0456(12) 0.0780(14) 0.0084(11) 0.0168(11) 0.0114(9)
F13 0.101(10) 0.092(12) 0.099(10) 0.036(8) 0.051(9) 0.062(9)
F14 0.037(6) 0.102(12) 0.095(9) 0.032(8) -0.001(7) -0.013(7)
F15 0.055(7) 0.103(12) 0.086(8) 0.061(8) 0.016(7) 0.001(7)
O81 0.029(6) 0.042(8) 0.035(6) 0.010(6) 0.003(5) 0.002(6)
C82 0.037(10) 0.045(12) 0.034(11) -0.002(9) 0.009(9) 0.019(9)
C83 0.040(10) 0.051(12) 0.028(10) -0.005(8) 0.028(9) -0.014(9)
C84 0.027(9) 0.040(11) 0.048(11) -0.006(9) 0.014(9) -0.011(8)
C85 0.045(10) 0.030(9) 0.042(10) -0.005(8) 0.028(9) -0.013(8)
C86 0.046(11) 0.037(11) 0.030(10) 0.007(8) 0.011(9) 0.001(9)
C87 0.026(9) 0.035(10) 0.022(9) 0.019(8) 0.011(8) 0.005(8)
C88 0.019(9) 0.041(11) 0.039(10) -0.011(9) 0.002(8) 0.007(8)
C89 0.026(10) 0.038(11) 0.066(12) -0.009(9) 0.027(10) -0.015(8)
C90 0.015(9) 0.089(17) 0.039(11) 0.024(11) 0.007(9) 0.026(10)
C91 0.021(9) 0.033(11) 0.043(10) 0.021(9) -0.018(9) -0.008(8)
C92 0.060(12) 0.025(10) 0.031(10) -0.006(8) 0.004(10) -0.030(10)
C93 0.048(12) 0.049(12) 0.039(11) 0.002(9) 0.017(10) 0.005(10)
C94 0.070(14) 0.055(14) 0.042(11) -0.009(10) -0.001(11) -0.019(12)
C95 0.045(12) 0.058(15) 0.072(15) 0.026(12) 0.012(12) -0.004(11)
C96 0.048(13) 0.12(3) 0.065(15) 0.011(15) 0.035(12) 0.007(14)
C97 0.042(12) 0.092(19) 0.039(12) 0.026(12) 0.001(10) 0.012(12)
C98 0.031(10) 0.082(16) 0.035(11) -0.004(10) 0.023(9) 0.000(10)
C99 0.047(13) 0.050(15) 0.078(16) 0.029(13) -0.002(13) 0.004(12)
O100 0.037(7) 0.042(8) 0.038(7) 0.006(6) 0.009(6) -0.003(6)
Br6 0.0471(11) 0.0350(11) 0.0825(14) 0.0020(11) 0.0239(11) 0.0055(9)
F16 0.077(8) 0.028(7) 0.094(9) -0.008(6) -0.004(7) 0.008(6)
F17 0.087(9) 0.091(12) 0.091(9) -0.008(8) 0.034(8) 0.036(8)
F18 0.103(10) 0.042(8) 0.073(8) -0.012(7) -0.018(7) 0.031(7)
O101 0.041(7) 0.048(9) 0.048(8) -0.002(7) 0.008(7) -0.002(6)
C102 0.061(13) 0.032(10) 0.028(10) 0.007(9) 0.025(11) 0.002(9)
C103 0.041(10) 0.029(9) 0.033(10) 0.023(8) 0.019(9) 0.011(8)
C104 0.024(9) 0.046(11) 0.035(10) 0.005(9) 0.002(9) 0.005(8)
C105 0.033(10) 0.025(9) 0.039(10) 0.025(8) -0.008(9) 0.004(8)
C106 0.040(11) 0.048(12) 0.035(11) -0.001(10) 0.006(10) -0.008(9)
C107 0.038(10) 0.047(12) 0.028(10) 0.001(9) 0.004(9) -0.012(9)
C108 0.038(11) 0.036(11) 0.088(15) 0.037(11) 0.009(11) 0.005(9)
C109 0.049(11) 0.039(11) 0.076(14) 0.027(10) 0.041(11) 0.025(9)
C110 0.042(10) 0.016(8) 0.039(10) 0.000(7) 0.010(9) 0.018(8)
C111 0.043(11) 0.023(9) 0.063(12) -0.006(9) 0.024(10) -0.009(8)
C112 0.014(8) 0.038(10) 0.051(11) -0.016(9) 0.009(8) -0.006(7)
C113 0.019(9) 0.031(9) 0.051(11) 0.004(8) 0.005(9) 0.004(7)
C114 0.060(12) 0.046(13) 0.044(11) 0.007(10) 0.012(10) -0.005(10)
C115 0.072(14) 0.063(15) 0.062(13) -0.031(11) 0.031(12) -0.018(12)
C116 0.027(11) 0.056(16) 0.19(3) -0.075(17) 0.008(15) -0.007(10)
C117 0.052(14) 0.10(2) 0.080(15) -0.053(15) 0.014(12) -0.025(13)
C118 0.076(15) 0.049(14) 0.065(14) -0.032(11) 0.018(13) -0.026(12)
C119 0.096(19) 0.078(18) 0.057(15) -0.008(13) 0.054(16) 0.020(15)
O120 0.041(7) 0.047(8) 0.032(7) -0.006(6) 0.001(6) 0.008(6)
Br7 0.0498(11) 0.0413(12) 0.0695(13) 0.0097(11) 0.0204(11) 0.0108(10)
F19 0.087(8) 0.049(8) 0.073(8) -0.016(6) -0.022(7) 0.028(7)
F20 0.094(9) 0.041(7) 0.091(9) -0.006(7) 0.023(8) 0.002(7)
F21 0.079(8) 0.062(9) 0.071(7) -0.017(7) 0.020(7) 0.028(7)
O121 0.041(7) 0.043(8) 0.034(7) 0.008(6) -0.001(6) 0.004(6)
C122 0.043(12) 0.033(11) 0.066(14) 0.023(10) 0.034(11) 0.019(9)
C123 0.028(9) 0.048(11) 0.038(10) -0.012(9) 0.015(9) -0.012(8)
C124 0.026(9) 0.034(10) 0.057(12) 0.008(9) 0.009(9) 0.002(8)
C125 0.047(11) 0.046(12) 0.042(11) -0.003(9) 0.023(10) -0.003(10)
C126 0.057(13) 0.043(13) 0.052(13) 0.024(10) 0.021(12) 0.013(10)
C127 0.031(10) 0.021(9) 0.045(10) -0.004(8) -0.002(9) -0.009(7)
C128 0.018(8) 0.043(11) 0.071(13) -0.018(10) 0.004(9) -0.004(8)
C129 0.025(9) 0.033(10) 0.070(13) -0.026(10) 0.011(10) -0.007(8)
C130 0.048(11) 0.024(10) 0.044(11) 0.004(8) 0.004(10) 0.003(8)
C131 0.050(11) 0.024(10) 0.032(10) 0.005(8) 0.006(9) 0.001(8)
C132 0.046(11) 0.040(11) 0.031(10) 0.016(8) 0.012(9) 0.003(9)
C133 0.039(10) 0.026(10) 0.055(12) -0.023(9) 0.004(10) -0.011(8)
C134 0.037(10) 0.045(12) 0.042(11) 0.014(9) 0.002(9) 0.012(9)
C135 0.051(12) 0.045(13) 0.065(14) -0.007(11) 0.012(11) -0.004(10)
C136 0.037(11) 0.062(14) 0.031(10) -0.022(10) -0.006(9) -0.009(10)
C137 0.044(11) 0.029(10) 0.057(12) -0.007(9) 0.010(10) -0.013(8)
C138 0.042(10) 0.043(11) 0.034(10) 0.012(9) 0.014(9) 0.007(9)
C139 0.063(15) 0.030(12) 0.075(15) -0.010(11) -0.006(14) 0.024(11)
O140 0.050(8) 0.052(9) 0.043(7) 0.011(7) 0.012(7) 0.013(7)
Br8 0.0496(11) 0.0508(13) 0.0538(11) 0.0033(10) 0.0040(10) 0.0218(10)
F22 0.044(6) 0.070(9) 0.149(12) 0.056(9) 0.036(8) 0.022(6)
F23 0.072(8) 0.102(12) 0.058(8) 0.022(7) -0.004(7) 0.019(8)
F24 0.050(7) 0.042(7) 0.095(8) 0.027(7) -0.006(6) -0.004(6)
O141 0.032(7) 0.026(7) 0.050(7) 0.008(6) 0.001(6) 0.007(5)
C142 0.043(11) 0.019(9) 0.043(11) 0.006(8) 0.005(10) -0.006(8)
C143 0.028(9) 0.023(9) 0.039(10) 0.003(7) 0.013(8) 0.016(7)
C144 0.021(8) 0.025(9) 0.031(9) -0.005(7) -0.002(8) -0.009(7)
C145 0.038(10) 0.041(11) 0.041(11) 0.006(9) 0.004(9) 0.006(9)
C146 0.039(12) 0.039(12) 0.053(12) 0.026(10) -0.020(11) 0.008(10)
C147 0.031(9) 0.047(11) 0.037(10) -0.005(9) 0.010(9) -0.013(9)
C148 0.032(4) 0.033(4) 0.032(4) 0.0004(11) 0.0086(14) -0.0001(11)
C149 0.042(10) 0.044(12) 0.033(10) 0.019(9) -0.009(9) -0.012(9)
C150 0.042(5) 0.043(5) 0.042(5) -0.0001(11) 0.0103(15) 0.0001(11)
C151 0.033(10) 0.054(13) 0.056(12) -0.004(10) 0.006(10) 0.013(9)
C152 0.023(9) 0.090(16) 0.025(9) -0.002(10) 0.003(8) -0.009(10)
C153 0.050(11) 0.023(10) 0.044(11) -0.019(8) -0.005(10) 0.003(9)
C154 0.075(14) 0.027(11) 0.090(16) -0.009(11) 0.037(13) -0.018(10)
C155 0.092(17) 0.079(19) 0.061(14) -0.002(13) 0.029(14) -0.017(15)
C156 0.078(16) 0.09(2) 0.062(15) -0.004(14) 0.017(13) 0.046(15)
C157 0.045(12) 0.088(19) 0.027(10) 0.005(11) -0.003(9) 0.012(13)
C158 0.043(11) 0.069(15) 0.027(10) -0.004(10) 0.006(9) 0.004(10)
C159 0.047(12) 0.041(12) 0.044(12) 0.010(10) -0.007(11) -0.009(10)
O160 0.044(7) 0.026(7) 0.049(7) -0.001(6) 0.011(7) -0.008(6)

loop_
_atom_type_symbol
_atom_type_description
_atom_type_scat_dispersion_real
_atom_type_scat_dispersion_imag
_atom_type_scat_source
C C 0.0033 0.0016 'International Tables Vol C Tables 4.2.6.8 and 6.1.1.4'
H H 0.0000 0.0000 'International Tables Vol C Tables 4.2.6.8 and 6.1.1.4'
O O 0.0106 0.0060 'International Tables Vol C Tables 4.2.6.8 and 6.1.1.4'
F F 0.0171 0.0103 'International Tables Vol C Tables 4.2.6.8 and 6.1.1.4'
Br Br -0.2901 2.4595 'International Tables Vol C Tables 4.2.6.8 and 6.1.1.4'

loop_
_geom_angle_atom_site_label_1
_geom_angle_atom_site_label_2
_geom_angle_atom_site_label_3
_geom_angle
C2 O1 C6 119.3(14)
O20 C2 O1 116.9(16)
O20 C2 C3 127.9(16)
O1 C2 C3 113.7(14)
C7 C3 C2 111.2(12)
C7 C3 C4 112.4(14)
C2 C3 C4 107.8(14)
C7 C3 H3A 108.4
C2 C3 H3A 108.4
C4 C3 H3A 108.4
C5 C4 C13 110.4(12)
C5 C4 C3 108.7(13)
C13 C4 C3 110.4(13)
C5 C4 H4A 109.1
C13 C4 H4A 109.1
C3 C4 H4A 109.1
C6 C5 C4 117.5(15)
C6 C5 H5A 121.2
C4 C5 H5A 121.2
C5 C6 O1 127.2(17)
C5 C6 C19 123.5(16)
O1 C6 C19 109.2(15)
C12 C7 C8 114.7(14)
C12 C7 C3 123.3(14)
C8 C7 C3 121.9(15)
C9 C8 C7 120.7(15)
C9 C8 H8A 119.7
C7 C8 H8A 119.7
C10 C9 C8 118.8(14)
C10 C9 H9A 120.6
C8 C9 H9A 120.6
C9 C10 C11 122.7(15)
C9 C10 Br1 117.3(11)
C11 C10 Br1 120.0(13)
C12 C11 C10 118.2(16)
C12 C11 H11A 120.9
C10 C11 H11A 120.9
C11 C12 C7 124.7(14)
C11 C12 H12A 117.6
C7 C12 H12A 117.6
C18 C13 C14 117.3(16)
C18 C13 C4 125.0(15)
C14 C13 C4 117.7(13)
C15 C14 C13 120.4(16)
C15 C14 H14A 119.8
C13 C14 H14A 119.8
C14 C15 C16 120.3(18)
C14 C15 H15A 119.9
C16 C15 H15A 119.9
C17 C16 C15 120.1(17)
C17 C16 H16A 119.9
C15 C16 H16A 119.9
C16 C17 C18 119.8(15)
C16 C17 H17A 120.1
C18 C17 H17A 120.1
C13 C18 C17 121.7(17)
C13 C18 H18A 119.2
C17 C18 H18A 119.2
F3 C19 F2 108.3(19)
F3 C19 F1 106.9(15)
F2 C19 F1 106.5(17)
F3 C19 C6 112.5(16)
F2 C19 C6 112.0(15)
F1 C19 C6 110.4(19)
C22 O21 C26 119.3(13)
O40 C22 O21 115.6(14)
O40 C22 C23 125.9(16)
O21 C22 C23 118.4(14)
C22 C23 C27 111.4(13)
C22 C23 C24 108.2(14)
C27 C23 C24 116.8(13)
C22 C23 H23A 106.6
C27 C23 H23A 106.6
C24 C23 H23A 106.6
C25 C24 C23 109.2(13)
C25 C24 C33 110.9(11)
C23 C24 C33 112.4(13)
C25 C24 H24A 108.1
C23 C24 H24A 108.1
C33 C24 H24A 108.1
C26 C25 C24 119.1(13)
C26 C25 H25A 120.4
C24 C25 H25A 120.4
C25 C26 O21 120.5(15)
C25 C26 C39 128.1(15)
O21 C26 C39 111.0(14)
C32 C27 C28 118.6(15)
C32 C27 C23 121.6(14)
C28 C27 C23 119.7(14)
C27 C28 C29 122.4(15)
C27 C28 H28A 118.8
C29 C28 H28A 118.8
C30 C29 C28 115.7(15)
C30 C29 H29A 122.2
C28 C29 H29A 122.2
C29 C30 C31 125.6(15)
C29 C30 Br2 116.1(11)
C31 C30 Br2 118.3(12)
C30 C31 C32 114.2(14)
C30 C31 H31A 122.9
C32 C31 H31A 122.9
C27 C32 C31 123.5(14)
C27 C32 H32A 118.3
C31 C32 H32A 118.3
C38 C33 C34 121.5(15)
C38 C33 C24 116.4(15)
C34 C33 C24 121.8(14)
C35 C34 C33 120.0(15)
C35 C34 H34A 120.0
C33 C34 H34A 120.0
C34 C35 C36 119.2(16)
C34 C35 H35A 120.4
C36 C35 H35A 120.4
C37 C36 C35 119.2(15)
C37 C36 H36A 120.4
C35 C36 H36A 120.4
C36 C37 C38 118.5(17)
C36 C37 H37A 120.8
C38 C37 H37A 120.8
C33 C38 C37 121.3(17)
C33 C38 H38A 119.3
C37 C38 H38A 119.3
F4 C39 F6 106.7(14)
F4 C39 F5 107.4(15)
F6 C39 F5 105.8(14)
F4 C39 C26 111.8(14)
F6 C39 C26 112.5(17)
F5 C39 C26 112.3(15)
C42 O41 C46 118.0(12)
O60 C42 O41 117.2(14)
O60 C42 C43 126.8(17)
O41 C42 C43 115.5(14)
C47 C43 C42 108.9(13)
C47 C43 C44 113.7(12)
C42 C43 C44 112.7(13)
C47 C43 H43A 107.0
C42 C43 H43A 107.0
C44 C43 H43A 107.0
C53 C44 C43 111.2(13)
C53 C44 C45 110.7(13)
C43 C44 C45 104.5(12)
C53 C44 H44A 110.1
C43 C44 H44A 110.1
C45 C44 H44A 110.1
C46 C45 C44 120.7(16)
C46 C45 H45A 119.7
C44 C45 H45A 119.7
C45 C46 O41 126.6(17)
C45 C46 C59 125.0(17)
O41 C46 C59 108.3(15)
C52 C47 C48 116.5(15)
C52 C47 C43 123.5(15)
C48 C47 C43 119.9(14)
C49 C48 C47 121.5(16)
C49 C48 H48A 119.2
C47 C48 H48A 119.2
C48 C49 C50 118.9(17)
C48 C49 H49A 120.5
C50 C49 H49A 120.5
C51 C50 C49 124.5(17)
C51 C50 Br3 116.0(14)
C49 C50 Br3 119.4(14)
C50 C51 C52 115.4(18)
C50 C51 H51A 122.3
C52 C51 H51A 122.3
C47 C52 C51 123.2(17)
C47 C52 H52A 118.4
C51 C52 H52A 118.4
C58 C53 C54 118.1(15)
C58 C53 C44 124.4(16)
C54 C53 C44 117.4(16)
C55 C54 C53 120(2)
C55 C54 H54A 119.9
C53 C54 H54A 119.9
C54 C55 C56 120(2)
C54 C55 H55A 120.2
C56 C55 H55A 120.2
C55 C56 C57 122.2(17)
C55 C56 H56A 118.9
C57 C56 H56A 118.9
C56 C57 C58 114(2)
C56 C57 H57A 123.0
C58 C57 H57A 123.0
C53 C58 C57 125.7(19)
C53 C58 H58A 117.1
C57 C58 H58A 117.1
F7 C59 F8 110.1(17)
F7 C59 F9 104.0(15)
F8 C59 F9 108(2)
F7 C59 C46 115(2)
F8 C59 C46 111.4(15)
F9 C59 C46 107.9(16)
C62 O61 C66 118.8(15)
O80 C62 O61 115.4(18)
O80 C62 C63 127.3(19)
O61 C62 C63 116.8(17)
C62 C63 C67 113.2(15)
C62 C63 C64 116.5(15)
C67 C63 C64 110.0(12)
C62 C63 H63A 105.3
C67 C63 H63A 105.3
C64 C63 H63A 105.3
C73 C64 C65 114.1(15)
C73 C64 C63 108.9(13)
C65 C64 C63 104.2(12)
C73 C64 H64A 109.8
C65 C64 H64A 109.8
C63 C64 H64A 109.8
C66 C65 C64 123.3(17)
C66 C65 H65A 118.4
C64 C65 H65A 118.4
C65 C66 O61 124.1(18)
C65 C66 C79 128(2)
O61 C66 C79 108.3(18)
C72 C67 C68 114.8(15)
C72 C67 C63 122.9(14)
C68 C67 C63 122.2(14)
C69 C68 C67 123.5(15)
C69 C68 H68A 118.2
C67 C68 H68A 118.2
C70 C69 C68 117.6(17)
C70 C69 H69A 121.2
C68 C69 H69A 121.2
C69 C70 C71 122.9(17)
C69 C70 Br4 119.1(15)
C71 C70 Br4 117.9(12)
C72 C71 C70 116.0(14)
C72 C71 H71A 122.0
C70 C71 H71A 122.0
C71 C72 C67 125.0(16)
C71 C72 H72A 117.5
C67 C72 H72A 117.5
C74 C73 C78 116.2(17)
C74 C73 C64 126.3(17)
C78 C73 C64 117.4(16)
C73 C74 C75 122.4(19)
C73 C74 H74A 118.8
C75 C74 H74A 118.8
C76 C75 C74 117.2(19)
C76 C75 H75A 121.4
C74 C75 H75A 121.4
C77 C76 C75 123(2)
C77 C76 H76A 118.3
C75 C76 H76A 118.3
C76 C77 C78 121(2)
C76 C77 H77A 119.5
C78 C77 H77A 119.5
C77 C78 C73 119.8(19)
C77 C78 H78A 120.1
C73 C78 H78A 120.1
F10 C79 F12 117(2)
F10 C79 F11 111(2)
F12 C79 F11 103(2)
F10 C79 C66 115(2)
F12 C79 C66 108(2)
F11 C79 C66 100.8(18)
C82 O81 C86 123.3(13)
O100 C82 O81 117.5(14)
O100 C82 C83 127.0(16)
O81 C82 C83 115.5(14)
C87 C83 C82 111.4(12)
C87 C83 C84 114.9(12)
C82 C83 C84 108.8(14)
C87 C83 H83A 107.1
C82 C83 H83A 107.1
C84 C83 H83A 107.1
C85 C84 C93 112.9(13)
C85 C84 C83 106.7(12)
C93 C84 C83 111.1(14)
C85 C84 H84A 108.7
C93 C84 H84A 108.7
C83 C84 H84A 108.7
C86 C85 C84 120.7(14)
C86 C85 H85A 119.6
C84 C85 H85A 119.6
C85 C86 O81 119.8(15)
C85 C86 C99 127.7(16)
O81 C86 C99 112.4(14)
C92 C87 C88 116.3(15)
C92 C87 C83 128.5(17)
C88 C87 C83 115.2(15)
C89 C88 C87 118.5(16)
C89 C88 H88A 120.7
C87 C88 H88A 120.7
C90 C89 C88 121.4(18)
C90 C89 H89A 119.3
C88 C89 H89A 119.3
C89 C90 C91 124.2(17)
C89 C90 Br5 120.6(17)
C91 C90 Br5 115.2(14)
C92 C91 C90 113.2(16)
C92 C91 H91A 123.4
C90 C91 H91A 123.4
C87 C92 C91 126.3(17)
C87 C92 H92A 116.8
C91 C92 H92A 116.8
C98 C93 C94 118.2(16)
C98 C93 C84 125.1(17)
C94 C93 C84 116.7(17)
C93 C94 C95 120.7(19)
C93 C94 H94A 119.7
C95 C94 H94A 119.7
C96 C95 C94 119.2(19)
C96 C95 H95A 120.4
C94 C95 H95A 120.4
C97 C96 C95 120.1(19)
C97 C96 H96A 119.9
C95 C96 H96A 119.9
C96 C97 C98 121(2)
C96 C97 H97A 119.5
C98 C97 H97A 119.5
C93 C98 C97 120.6(19)
C93 C98 H98A 119.7
C97 C98 H98A 119.7
F15 C99 F13 110(2)
F15 C99 F14 109.6(18)
F13 C99 F14 108.0(18)
F15 C99 C86 110.3(17)
F13 C99 C86 110.8(18)
F14 C99 C86 108.1(18)
C102 O101 C106 118.0(14)
O120 C102 O101 115.1(16)
O120 C102 C103 123.8(16)
O101 C102 C103 120.7(16)
C107 C103 C102 110.2(14)
C107 C103 C104 114.8(13)
C102 C103 C104 110.6(13)
C107 C103 H10A 106.9
C102 C103 H10A 106.9
C104 C103 H10A 106.9
C113 C104 C105 110.8(13)
C113 C104 C103 108.9(14)
C105 C104 C103 110.7(13)
C113 C104 H10B 108.8
C105 C104 H10B 108.8
C103 C104 H10B 108.8
C106 C105 C104 119.5(15)
C106 C105 H10C 120.3
C104 C105 H10C 120.3
C105 C106 O101 126.7(18)
C105 C106 C119 122.5(19)
O101 C106 C119 110.6(17)
C108 C107 C112 115.1(16)
C108 C107 C103 123.1(15)
C112 C107 C103 121.7(14)
C109 C108 C107 121.6(16)
C109 C108 H10D 119.2
C107 C108 H10D 119.2
C110 C109 C108 120.5(15)
C110 C109 H10E 119.7
C108 C109 H10E 119.7
C109 C110 C111 121.2(14)
C109 C110 Br6 118.5(12)
C111 C110 Br6 120.3(12)
C110 C111 C112 117.8(15)
C110 C111 H11B 121.1
C112 C111 H11B 121.1
C111 C112 C107 123.8(14)
C111 C112 H11C 118.1
C107 C112 H11C 118.1
C118 C113 C114 118.8(17)
C118 C113 C104 123.2(16)
C114 C113 C104 117.8(14)
C113 C114 C115 117.8(17)
C113 C114 H11D 121.1
C115 C114 H11D 121.1
C116 C115 C114 121.3(19)
C116 C115 H11E 119.3
C114 C115 H11E 119.3
C115 C116 C117 122(2)
C115 C116 H11F 119.0
C117 C116 H11F 119.0
C118 C117 C116 115.8(19)
C118 C117 H11G 122.1
C116 C117 H11G 122.1
C113 C118 C117 123.6(19)
C113 C118 H11H 118.2
C117 C118 H11H 118.2
F18 C119 F17 109.8(18)
F18 C119 F16 108(2)
F17 C119 F16 105.6(17)
F18 C119 C106 114.5(18)
F17 C119 C106 108.4(19)
F16 C119 C106 110.4(18)
C122 O121 C126 118.3(15)
O140 C122 O121 116.8(18)
O140 C122 C123 127.3(16)
O121 C122 C123 115.9(16)
C127 C123 C122 110.0(14)
C127 C123 C124 115.9(13)
C122 C123 C124 109.4(13)
C127 C123 H12B 107.0
C122 C123 H12B 107.0
C124 C123 H12B 107.0
C125 C124 C123 106.8(14)
C125 C124 C133 111.8(14)
C123 C124 C133 113.7(13)
C125 C124 H12C 108.1
C123 C124 H12C 108.1
C133 C124 H12C 108.1
C126 C125 C124 121.6(18)
C126 C125 H12D 119.2
C124 C125 H12D 119.2
C125 C126 O121 123.4(18)
C125 C126 C139 127(2)
O121 C126 C139 109.7(18)
C132 C127 C128 116.5(16)
C132 C127 C123 125.5(14)
C128 C127 C123 117.5(14)
C129 C128 C127 119.5(16)
C129 C128 H12E 120.3
C127 C128 H12E 120.3
C130 C129 C128 120.3(14)
C130 C129 H12F 119.9
C128 C129 H12F 119.9
C131 C130 C129 119.4(16)
C131 C130 Br7 123.7(13)
C129 C130 Br7 117.0(12)
C132 C131 C130 120.7(16)
C132 C131 H13A 119.6
C130 C131 H13A 119.6
C131 C132 C127 123.5(15)
C131 C132 H13B 118.2
C127 C132 H13B 118.2
C134 C133 C138 120.5(16)
C134 C133 C124 118.8(16)
C138 C133 C124 120.7(15)
C133 C134 C135 118.4(16)
C133 C134 H13C 120.8
C135 C134 H13C 120.8
C136 C135 C134 121.5(18)
C136 C135 H13D 119.3
C134 C135 H13D 119.3
C135 C136 C137 117.4(16)
C135 C136 H13E 121.3
C137 C136 H13E 121.3
C138 C137 C136 120.7(17)
C138 C137 H13F 119.6
C136 C137 H13F 119.6
C137 C138 C133 121.1(17)
C137 C138 H13G 119.4
C133 C138 H13G 119.4
F19 C139 F20 107.3(18)
F19 C139 F21 103.5(14)
F20 C139 F21 101.9(16)
F19 C139 C126 114.4(18)
F20 C139 C126 114.9(17)
F21 C139 C126 113.5(18)
C146 O141 C142 122.1(14)
O160 C142 O141 120.0(16)
O160 C142 C143 126.3(16)
O141 C142 C143 113.7(14)
C144 C143 C147 120.1(14)
C144 C143 C142 106.3(12)
C147 C143 C142 112.1(14)
C144 C143 H14B 105.8
C147 C143 H14B 105.8
C142 C143 H14B 105.8
C145 C144 C143 109.5(14)
C145 C144 C153 115.4(14)
C143 C144 C153 111.4(12)
C145 C144 H14C 106.7
C143 C144 H14C 106.7
C153 C144 H14C 106.7
C146 C145 C144 117.7(16)
C146 C145 H14D 121.2
C144 C145 H14D 121.2
O141 C146 C159 114.0(19)
O141 C146 C145 118.2(15)
C159 C146 C145 126.7(19)
C148 C147 C152 118.7(17)
C148 C147 C143 120.8(13)
C152 C147 C143 120.1(15)
C147 C148 C149 121.1(14)
C147 C148 H14E 119.5
C149 C148 H14E 119.5
C148 C149 C150 117.1(15)
C148 C149 H14F 121.4
C150 C149 H14F 121.4
C151 C150 C149 123.2(17)
C151 C150 Br8 120.6(13)
C149 C150 Br8 116.2(13)
C150 C151 C152 119.1(16)
C150 C151 H15B 120.4
C152 C151 H15B 120.4
C147 C152 C151 120.7(17)
C147 C152 H15C 119.6
C151 C152 H15C 119.6
C154 C153 C158 119.7(17)
C154 C153 C144 118.9(15)
C158 C153 C144 121.4(17)
C153 C154 C155 120.2(18)
C153 C154 H15D 119.9
C155 C154 H15D 119.9
C156 C155 C154 122(2)
C156 C155 H15E 119.2
C154 C155 H15E 119.2
C155 C156 C157 119(2)
C155 C156 H15F 120.4
C157 C156 H15F 120.4
C156 C157 C158 122.7(19)
C156 C157 H15G 118.6
C158 C157 H15G 118.6
C153 C158 C157 116.5(18)
C153 C158 H15H 121.7
C157 C158 H15H 121.7
F22 C159 F24 106.9(16)
F22 C159 F23 107.0(15)
F24 C159 F23 103.7(14)
F22 C159 C146 115.8(16)
F24 C159 C146 111.5(15)
F23 C159 C146 111.1(18)

loop_
_geom_bond_atom_site_label_1
_geom_bond_atom_site_label_2
_geom_bond_distance
Br1 C10 1.941(16)
F1 C19 1.33(2)
O1 C2 1.378(19)
O1 C6 1.389(18)
F2 C19 1.32(2)
C2 O20 1.173(18)
C2 C3 1.56(2)
F3 C19 1.32(2)
C3 C7 1.44(2)
C3 C4 1.58(2)
C3 H3A 1.0000
C4 C5 1.52(2)
C4 C13 1.534(19)
C4 H4A 1.0000
C5 C6 1.31(2)
C5 H5A 0.9500
C6 C19 1.51(3)
C7 C12 1.41(2)
C7 C8 1.43(2)
C8 C9 1.41(2)
C8 H8A 0.9500
C9 C10 1.37(2)
C9 H9A 0.9500
C10 C11 1.37(2)
C11 C12 1.35(2)
C11 H11A 0.9500
C12 H12A 0.9500
C13 C18 1.35(2)
C13 C14 1.44(2)
C14 C15 1.35(2)
C14 H14A 0.9500
C15 C16 1.37(2)
C15 H15A 0.9500
C16 C17 1.37(2)
C16 H16A 0.9500
C17 C18 1.38(2)
C17 H17A 0.9500
C18 H18A 0.9500
Br2 C30 1.890(15)
F4 C39 1.323(16)
F5 C39 1.36(2)
F6 C39 1.351(19)
O21 C22 1.38(2)
O21 C26 1.407(17)
C22 O40 1.230(17)
C22 C23 1.49(2)
C23 C27 1.52(2)
C23 C24 1.520(19)
C23 H23A 1.0000
C24 C25 1.48(2)
C24 C33 1.60(2)
C24 H24A 1.0000
C25 C26 1.36(2)
C25 H25A 0.9500
C26 C39 1.42(2)
C27 C32 1.36(2)
C27 C28 1.374(19)
C28 C29 1.42(2)
C28 H28A 0.9500
C29 C30 1.38(2)
C29 H29A 0.9500
C30 C31 1.386(18)
C31 C32 1.44(2)
C31 H31A 0.9500
C32 H32A 0.9500
C33 C38 1.35(2)
C33 C34 1.35(2)
C34 C35 1.35(2)
C34 H34A 0.9500
C35 C36 1.47(2)
C35 H35A 0.9500
C36 C37 1.35(2)
C36 H36A 0.9500
C37 C38 1.40(2)
C37 H37A 0.9500
C38 H38A 0.9500
Br3 C50 1.934(17)
F7 C59 1.30(2)
F8 C59 1.32(2)
F9 C59 1.33(2)
O41 C42 1.38(2)
O41 C46 1.42(2)
C42 O60 1.183(19)
C42 C43 1.53(2)
C43 C47 1.50(2)
C43 C44 1.54(2)
C43 H43A 1.0000
C44 C53 1.521(19)
C44 C45 1.58(2)
C44 H44A 1.0000
C45 C46 1.26(2)
C45 H45A 0.9500
C46 C59 1.51(3)
C47 C52 1.38(2)
C47 C48 1.43(2)
C48 C49 1.35(2)
C48 H48A 0.9500
C49 C50 1.39(2)
C49 H49A 0.9500
C50 C51 1.34(2)
C51 C52 1.43(2)
C51 H51A 0.9500
C52 H52A 0.9500
C53 C58 1.33(2)
C53 C54 1.40(2)
C54 C55 1.37(2)
C54 H54A 0.9500
C55 C56 1.39(3)
C55 H55A 0.9500
C56 C57 1.40(3)
C56 H56A 0.9500
C57 C58 1.41(2)
C57 H57A 0.9500
C58 H58A 0.9500
Br4 C70 1.901(17)
F10 C79 1.22(2)
F11 C79 1.40(3)
F12 C79 1.29(3)
O61 C62 1.39(2)
O61 C66 1.42(2)
C62 O80 1.22(2)
C62 C63 1.45(2)
C63 C67 1.53(2)
C63 C64 1.56(2)
C63 H63A 1.0000
C64 C73 1.50(2)
C64 C65 1.55(2)
C64 H64A 1.0000
C65 C66 1.27(2)
C65 H65A 0.9500
C66 C79 1.55(3)
C67 C72 1.374(19)
C67 C68 1.42(2)
C68 C69 1.36(2)
C68 H68A 0.9500
C69 C70 1.34(2)
C69 H69A 0.9500
C70 C71 1.43(2)
C71 C72 1.35(2)
C71 H71A 0.9500
C72 H72A 0.9500
C73 C74 1.36(2)
C73 C78 1.47(2)
C74 C75 1.42(3)
C74 H74A 0.9500
C75 C76 1.36(3)
C75 H75A 0.9500
C76 C77 1.32(3)
C76 H76A 0.9500
C77 C78 1.35(3)
C77 H77A 0.9500
C78 H78A 0.9500
Br5 C90 1.929(18)
F13 C99 1.31(3)
F14 C99 1.36(2)
F15 C99 1.28(2)
O81 C82 1.370(19)
O81 C86 1.394(17)
C82 O100 1.194(19)
C82 C83 1.53(2)
C83 C87 1.50(2)
C83 C84 1.60(2)
C83 H83A 1.0000
C84 C85 1.50(2)
C84 C93 1.515(19)
C84 H84A 1.0000
C85 C86 1.363(19)
C85 H85A 0.9500
C86 C99 1.46(2)
C87 C92 1.36(2)
C87 C88 1.44(2)
C88 C89 1.35(2)
C88 H88A 0.9500
C89 C90 1.34(2)
C89 H89A 0.9500
C90 C91 1.39(3)
C91 C92 1.38(2)
C91 H91A 0.9500
C92 H92A 0.9500
C93 C98 1.36(2)
C93 C94 1.38(2)
C94 C95 1.42(2)
C94 H94A 0.9500
C95 C96 1.39(3)
C95 H95A 0.9500
C96 C97 1.31(3)
C96 H96A 0.9500
C97 C98 1.43(2)
C97 H97A 0.9500
C98 H98A 0.9500
Br6 C110 1.904(14)
F16 C119 1.36(3)
F17 C119 1.334(19)
F18 C119 1.31(2)
O101 C102 1.34(2)
O101 C106 1.385(19)
C102 O120 1.215(18)
C102 C103 1.52(2)
C103 C107 1.46(2)
C103 C104 1.564(19)
C103 H10A 1.0000
C104 C113 1.50(2)
C104 C105 1.53(2)
C104 H10B 1.0000
C105 C106 1.31(2)
C105 H10C 0.9500
C106 C119 1.51(3)
C107 C108 1.40(2)
C107 C112 1.40(2)
C108 C109 1.37(2)
C108 H10D 0.9500
C109 C110 1.36(2)
C109 H10E 0.9500
C110 C111 1.37(2)
C111 C112 1.37(2)
C111 H11B 0.9500
C112 H11C 0.9500
C113 C118 1.31(2)
C113 C114 1.42(2)
C114 C115 1.43(2)
C114 H11D 0.9500
C115 C116 1.27(2)
C115 H11E 0.9500
C116 C117 1.43(3)
C116 H11F 0.9500
C117 C118 1.40(2)
C117 H11G 0.9500
C118 H11H 0.9500
Br7 C130 1.887(17)
F19 C139 1.33(2)
F20 C139 1.35(2)
F21 C139 1.37(2)
O121 C122 1.360(19)
O121 C126 1.39(2)
C122 O140 1.190(19)
C122 C123 1.51(2)
C123 C127 1.50(2)
C123 C124 1.55(2)
C123 H12B 1.0000
C124 C125 1.45(2)
C124 C133 1.56(2)
C124 H12C 1.0000
C125 C126 1.33(2)
C125 H12D 0.9500
C126 C139 1.45(3)
C127 C132 1.39(2)
C127 C128 1.414(19)
C128 C129 1.40(2)
C128 H12E 0.9500
C129 C130 1.39(2)
C129 H12F 0.9500
C130 C131 1.36(2)
C131 C132 1.34(2)
C131 H13A 0.9500
C132 H13B 0.9500
C133 C134 1.37(2)
C133 C138 1.39(2)
C134 C135 1.43(2)
C134 H13C 0.9500
C135 C136 1.38(2)
C135 H13D 0.9500
C136 C137 1.43(2)
C136 H13E 0.9500
C137 C138 1.34(2)
C137 H13F 0.9500
C138 H13G 0.9500
Br8 C150 1.932(18)
F22 C159 1.301(19)
F23 C159 1.38(2)
F24 C159 1.362(19)
O141 C146 1.36(2)
O141 C142 1.380(19)
C142 O160 1.191(18)
C142 C143 1.56(2)
C143 C144 1.490(19)
C143 C147 1.50(2)
C143 H14B 1.0000
C144 C145 1.44(2)
C144 C153 1.54(2)
C144 H14C 1.0000
C145 C146 1.43(3)
C145 H14D 0.9500
C146 C159 1.41(2)
C147 C148 1.37(2)
C147 C152 1.386(19)
C148 C149 1.39(2)
C148 H14E 0.9500
C149 C150 1.39(2)
C149 H14F 0.9500
C150 C151 1.32(2)
C151 C152 1.38(2)
C151 H15B 0.9500
C152 H15C 0.9500
C153 C154 1.39(2)
C153 C158 1.41(2)
C154 C155 1.40(3)
C154 H15D 0.9500
C155 C156 1.35(2)
C155 H15E 0.9500
C156 C157 1.35(3)
C156 H15F 0.9500
C157 C158 1.44(3)
C157 H15G 0.9500
C158 H15H 0.9500

loop_
_geom_torsion_atom_site_label_1
_geom_torsion_atom_site_label_2
_geom_torsion_atom_site_label_3
_geom_torsion_atom_site_label_4
_geom_torsion
C6 O1 C2 O20 -171.6(15)
C6 O1 C2 C3 21(2)
O20 C2 C3 C7 19(3)
O1 C2 C3 C7 -175.5(14)
O20 C2 C3 C4 143.0(18)
O1 C2 C3 C4 -51.9(19)
C7 C3 C4 C5 176.9(13)
C2 C3 C4 C5 54.0(16)
C7 C3 C4 C13 -61.9(17)
C2 C3 C4 C13 175.2(12)
C13 C4 C5 C6 -150.1(16)
C3 C4 C5 C6 -29(2)
C4 C5 C6 O1 -4(3)
C4 C5 C6 C19 -178.2(16)
C2 O1 C6 C5 9(3)
C2 O1 C6 C19 -176.2(16)
C2 C3 C7 C12 -123.9(16)
C4 C3 C7 C12 115.1(17)
C2 C3 C7 C8 55(2)
C4 C3 C7 C8 -66.1(18)
C12 C7 C8 C9 -3(2)
C3 C7 C8 C9 178.3(14)
C7 C8 C9 C10 3(2)
C8 C9 C10 C11 -3(2)
C8 C9 C10 Br1 176.8(11)
C9 C10 C11 C12 3(2)
Br1 C10 C11 C12 -177.5(12)
C10 C11 C12 C7 -2(2)
C8 C7 C12 C11 2(2)
C3 C7 C12 C11 -178.9(15)
C5 C4 C13 C18 42(2)
C3 C4 C13 C18 -78.0(19)
C5 C4 C13 C14 -140.0(15)
C3 C4 C13 C14 99.9(17)
C18 C13 C14 C15 -4(3)
C4 C13 C14 C15 178.0(15)
C13 C14 C15 C16 4(3)
C14 C15 C16 C17 -5(3)
C15 C16 C17 C18 6(3)
C14 C13 C18 C17 5(3)
C4 C13 C18 C17 -177.0(15)
C16 C17 C18 C13 -6(3)
C5 C6 C19 F3 -3(3)
O1 C6 C19 F3 -178.4(15)
C5 C6 C19 F2 119(2)
O1 C6 C19 F2 -56(2)
C5 C6 C19 F1 -122(2)
O1 C6 C19 F1 62.4(19)
C26 O21 C22 O40 -179.0(14)
C26 O21 C22 C23 4(2)
O40 C22 C23 C27 13(2)
O21 C22 C23 C27 -170.9(14)
O40 C22 C23 C24 142.4(16)
O21 C22 C23 C24 -41(2)
C22 C23 C24 C25 55.8(18)
C27 C23 C24 C25 -177.6(13)
C22 C23 C24 C33 179.3(13)
C27 C23 C24 C33 -54.1(18)
C23 C24 C25 C26 -38(2)
C33 C24 C25 C26 -162.4(15)
C24 C25 C26 O21 0(3)
C24 C25 C26 C39 -171.1(19)
C22 O21 C26 C25 19(2)
C22 O21 C26 C39 -168.8(16)
C22 C23 C27 C32 83.7(17)
C24 C23 C27 C32 -41(2)
C22 C23 C27 C28 -94.0(17)
C24 C23 C27 C28 141.0(14)
C32 C27 C28 C29 1(2)
C23 C27 C28 C29 178.9(13)
C27 C28 C29 C30 -2(2)
C28 C29 C30 C31 3(2)
C28 C29 C30 Br2 -178.6(10)
C29 C30 C31 C32 -3(2)
Br2 C30 C31 C32 178.8(10)
C28 C27 C32 C31 -1(2)
C23 C27 C32 C31 -178.7(13)
C30 C31 C32 C27 2(2)
C25 C24 C33 C38 -74.4(19)
C23 C24 C33 C38 163.1(14)
C25 C24 C33 C34 99.4(17)
C23 C24 C33 C34 -23(2)
C38 C33 C34 C35 -3(2)
C24 C33 C34 C35 -176.1(14)
C33 C34 C35 C36 -3(2)
C34 C35 C36 C37 5(2)
C35 C36 C37 C38 -2(2)
C34 C33 C38 C37 6(2)
C24 C33 C38 C37 179.5(14)
C36 C37 C38 C33 -3(3)
C25 C26 C39 F4 -13(3)
O21 C26 C39 F4 175.2(14)
C25 C26 C39 F6 107(2)
O21 C26 C39 F6 -65(2)
C25 C26 C39 F5 -133.5(19)
O21 C26 C39 F5 54(2)
C46 O41 C42 O60 -174.5(15)
C46 O41 C42 C43 12(2)
O60 C42 C43 C47 15(2)
O41 C42 C43 C47 -172.9(13)
O60 C42 C43 C44 142.1(16)
O41 C42 C43 C44 -45.7(18)
C47 C43 C44 C53 -64.5(18)
C42 C43 C44 C53 170.9(14)
C47 C43 C44 C45 176.0(12)
C42 C43 C44 C45 51.4(16)
C53 C44 C45 C46 -151.1(16)
C43 C44 C45 C46 -31(2)
C44 C45 C46 O41 0(3)
C44 C45 C46 C59 -177.6(18)
C42 O41 C46 C45 11(3)
C42 O41 C46 C59 -170.7(16)
C42 C43 C47 C52 73.4(18)
C44 C43 C47 C52 -53.2(19)
C42 C43 C47 C48 -103.1(15)
C44 C43 C47 C48 130.3(13)
C52 C47 C48 C49 -2(2)
C43 C47 C48 C49 174.7(13)
C47 C48 C49 C50 2(2)
C48 C49 C50 C51 -1(2)
C48 C49 C50 Br3 -176.4(10)
C49 C50 C51 C52 0(2)
Br3 C50 C51 C52 175.6(11)
C48 C47 C52 C51 1(2)
C43 C47 C52 C51 -175.5(13)
C50 C51 C52 C47 0(2)
C43 C44 C53 C58 -71(2)
C45 C44 C53 C58 45(2)
C43 C44 C53 C54 107.4(17)
C45 C44 C53 C54 -136.8(15)
C58 C53 C54 C55 0(3)
C44 C53 C54 C55 -179.1(15)
C53 C54 C55 C56 2(3)
C54 C55 C56 C57 -4(3)
C55 C56 C57 C58 5(3)
C54 C53 C58 C57 2(3)
C44 C53 C58 C57 -179.8(15)
C56 C57 C58 C53 -4(3)
C45 C46 C59 F7 125(2)
O41 C46 C59 F7 -53(2)
C45 C46 C59 F8 -1(3)
O41 C46 C59 F8 -179.2(17)
C45 C46 C59 F9 -120(2)
O41 C46 C59 F9 62(2)
C66 O61 C62 O80 -177.7(14)
C66 O61 C62 C63 9(2)
O80 C62 C63 C67 19(2)
O61 C62 C63 C67 -168.8(12)
O80 C62 C63 C64 148.5(16)
O61 C62 C63 C64 -40(2)
C62 C63 C64 C73 167.1(15)
C67 C63 C64 C73 -62.3(17)
C62 C63 C64 C65 45.0(19)
C67 C63 C64 C65 175.6(13)
C73 C64 C65 C66 -144.7(19)
C63 C64 C65 C66 -26(2)
C64 C65 C66 O61 -1(3)
C64 C65 C66 C79 176.1(18)
C62 O61 C66 C65 12(3)
C62 O61 C66 C79 -165.7(15)
C62 C63 C67 C72 75.8(19)
C64 C63 C67 C72 -57(2)
C62 C63 C67 C68 -106.3(18)
C64 C63 C67 C68 121.3(16)
C72 C67 C68 C69 1(3)
C63 C67 C68 C69 -177.1(16)
C67 C68 C69 C70 -1(3)
C68 C69 C70 C71 2(3)
C68 C69 C70 Br4 178.8(14)
C69 C70 C71 C72 -4(3)
Br4 C70 C71 C72 179.4(13)
C70 C71 C72 C67 4(3)
C68 C67 C72 C71 -3(2)
C63 C67 C72 C71 175.0(16)
C65 C64 C73 C74 49(2)
C63 C64 C73 C74 -67(2)
C65 C64 C73 C78 -136.2(15)
C63 C64 C73 C78 107.8(17)
C78 C73 C74 C75 -1(3)
C64 C73 C74 C75 174.2(18)
C73 C74 C75 C76 0(3)
C74 C75 C76 C77 1(4)
C75 C76 C77 C78 -2(4)
C76 C77 C78 C73 1(3)
C74 C73 C78 C77 0(3)
C64 C73 C78 C77 -175.3(17)
C65 C66 C79 F10 -124(3)
O61 C66 C79 F10 53(3)
C65 C66 C79 F12 9(3)
O61 C66 C79 F12 -174.0(18)
C65 C66 C79 F11 116(2)
O61 C66 C79 F11 -67(2)
C86 O81 C82 O100 -176.3(15)
C86 O81 C82 C83 4(2)
O100 C82 C83 C87 12(3)
O81 C82 C83 C87 -169.0(15)
O100 C82 C83 C84 139.3(19)
O81 C82 C83 C84 -41.3(19)
C87 C83 C84 C85 -179.4(13)
C82 C83 C84 C85 54.9(16)
C87 C83 C84 C93 -56.0(18)
C82 C83 C84 C93 178.4(13)
C93 C84 C85 C86 -158.9(16)
C83 C84 C85 C86 -37(2)
C84 C85 C86 O81 0(2)
C84 C85 C86 C99 -176.6(19)
C82 O81 C86 C85 19(2)
C82 O81 C86 C99 -163.4(17)
C82 C83 C87 C92 92.8(18)
C84 C83 C87 C92 -32(2)
C82 C83 C87 C88 -86.1(17)
C84 C83 C87 C88 149.5(13)
C92 C87 C88 C89 0(2)
C83 C87 C88 C89 179.2(12)
C87 C88 C89 C90 1(2)
C88 C89 C90 C91 -1(3)
C88 C89 C90 Br5 179.8(11)
C89 C90 C91 C92 -1(2)
Br5 C90 C91 C92 178.0(10)
C88 C87 C92 C91 -3(2)
C83 C87 C92 C91 178.5(14)
C90 C91 C92 C87 3(2)
C85 C84 C93 C98 97(2)
C83 C84 C93 C98 -23(2)
C85 C84 C93 C94 -83.7(19)
C83 C84 C93 C94 156.5(16)
C98 C93 C94 C95 -2(3)
C84 C93 C94 C95 178.4(15)
C93 C94 C95 C96 5(3)
C94 C95 C96 C97 -5(3)
C95 C96 C97 C98 2(3)
C94 C93 C98 C97 -1(3)
C84 C93 C98 C97 178.6(15)
C96 C97 C98 C93 1(3)
C85 C86 C99 F15 -5(3)
O81 C86 C99 F15 178.2(17)
C85 C86 C99 F13 117(2)
O81 C86 C99 F13 -60(2)
C85 C86 C99 F14 -125(2)
O81 C86 C99 F14 58(2)
C106 O101 C102 O120 -175.1(13)
C106 O101 C102 C103 13(2)
O120 C102 C103 C107 23(2)
O101 C102 C103 C107 -165.9(13)
O120 C102 C103 C104 150.6(14)
O101 C102 C103 C104 -37.9(19)
C107 C103 C104 C113 -73.0(17)
C102 C103 C104 C113 161.5(13)
C107 C103 C104 C105 164.9(14)
C102 C103 C104 C105 39.5(17)
C113 C104 C105 C106 -141.9(15)
C103 C104 C105 C106 -21(2)
C104 C105 C106 O101 -6(3)
C104 C105 C106 C119 179.4(16)
C102 O101 C106 C105 12(2)
C102 O101 C106 C119 -173.2(15)
C102 C103 C107 C108 59(2)
C104 C103 C107 C108 -67(2)
C102 C103 C107 C112 -123.7(16)
C104 C103 C107 C112 110.6(17)
C112 C107 C108 C109 1(3)
C103 C107 C108 C109 178.0(17)
C107 C108 C109 C110 1(3)
C108 C109 C110 C111 0(3)
C108 C109 C110 Br6 178.6(14)
C109 C110 C111 C112 -2(3)
Br6 C110 C111 C112 179.9(12)
C110 C111 C112 C107 3(3)
C108 C107 C112 C111 -2(3)
C103 C107 C112 C111 -179.8(15)
C105 C104 C113 C118 30(2)
C103 C104 C113 C118 -92(2)
C105 C104 C113 C114 -154.8(15)
C103 C104 C113 C114 83.2(17)
C118 C113 C114 C115 -4(3)
C104 C113 C114 C115 -179.0(15)
C113 C114 C115 C116 3(3)
C114 C115 C116 C117 -5(4)
C115 C116 C117 C118 8(4)
C114 C113 C118 C117 8(3)
C104 C113 C118 C117 -177.5(19)
C116 C117 C118 C113 -10(3)
C105 C106 C119 F18 -1(3)
O101 C106 C119 F18 -176.9(16)
C105 C106 C119 F17 -124(2)
O101 C106 C119 F17 60(2)
C105 C106 C119 F16 120(2)
O101 C106 C119 F16 -55(2)
C126 O121 C122 O140 -165.8(14)
C126 O121 C122 C123 15.5(19)
O140 C122 C123 C127 4(2)
O121 C122 C123 C127 -177.1(12)
O140 C122 C123 C124 132.7(17)
O121 C122 C123 C124 -48.7(19)
C127 C123 C124 C125 179.0(14)
C122 C123 C124 C125 53.9(18)
C127 C123 C124 C133 -57.3(19)
C122 C123 C124 C133 177.6(14)
C123 C124 C125 C126 -31(2)
C133 C124 C125 C126 -156.2(15)
C124 C125 C126 O121 -2(2)
C124 C125 C126 C139 -178.2(18)
C122 O121 C126 C125 12(2)
C122 O121 C126 C139 -171.4(15)
C122 C123 C127 C132 85.6(19)
C124 C123 C127 C132 -39(2)
C122 C123 C127 C128 -85.6(18)
C124 C123 C127 C128 149.7(15)
C132 C127 C128 C129 0(2)
C123 C127 C128 C129 171.7(15)
C127 C128 C129 C130 3(3)
C128 C129 C130 C131 -2(3)
C128 C129 C130 Br7 177.7(13)
C129 C130 C131 C132 -1(3)
Br7 C130 C131 C132 179.2(12)
C130 C131 C132 C127 4(3)
C128 C127 C132 C131 -3(3)
C123 C127 C132 C131 -174.1(16)
C125 C124 C133 C134 -137.9(16)
C123 C124 C133 C134 101.1(18)
C125 C124 C133 C138 41(2)
C123 C124 C133 C138 -80(2)
C138 C133 C134 C135 -2(3)
C124 C133 C134 C135 177.5(15)
C133 C134 C135 C136 1(3)
C134 C135 C136 C137 -3(3)
C135 C136 C137 C138 7(3)
C136 C137 C138 C133 -7(3)
C134 C133 C138 C137 5(3)
C124 C133 C138 C137 -174.2(15)
C125 C126 C139 F19 0(3)
O121 C126 C139 F19 -176.9(15)
C125 C126 C139 F20 -125(2)
O121 C126 C139 F20 58(2)
C125 C126 C139 F21 118(2)
O121 C126 C139 F21 -58(2)
C146 O141 C142 O160 -179.6(15)
C146 O141 C142 C143 1(2)
O160 C142 C143 C144 135.7(17)
O141 C142 C143 C144 -45.0(16)
O160 C142 C143 C147 3(2)
O141 C142 C143 C147 -178.1(12)
C147 C143 C144 C145 -169.8(13)
C142 C143 C144 C145 61.7(16)
C147 C143 C144 C153 -40.9(18)
C142 C143 C144 C153 -169.5(13)
C143 C144 C145 C146 -38(2)
C153 C144 C145 C146 -164.4(15)
C142 O141 C146 C159 -163.8(15)
C142 O141 C146 C145 27(2)
C144 C145 C146 O141 -8(2)
C144 C145 C146 C159 -175.0(16)
C144 C143 C147 C148 -47(2)
C142 C143 C147 C148 79(2)
C144 C143 C147 C152 125.6(17)
C142 C143 C147 C152 -108.5(17)
C152 C147 C148 C149 2(3)
C143 C147 C148 C149 174.7(16)
C147 C148 C149 C150 0(3)
C148 C149 C150 C151 0(3)
C148 C149 C150 Br8 176.7(13)
C149 C150 C151 C152 -1(3)
Br8 C150 C151 C152 -178.3(14)
C148 C147 C152 C151 -4(3)
C143 C147 C152 C151 -176.6(17)
C150 C151 C152 C147 4(3)
C145 C144 C153 C154 -112.7(18)
C143 C144 C153 C154 121.7(18)
C145 C144 C153 C158 69(2)
C143 C144 C153 C158 -57(2)
C158 C153 C154 C155 6(3)
C144 C153 C154 C155 -172.4(18)
C153 C154 C155 C156 -4(3)
C154 C155 C156 C157 1(3)
C155 C156 C157 C158 0(3)
C154 C153 C158 C157 -4(2)
C144 C153 C158 C157 173.8(16)
C156 C157 C158 C153 2(3)
O141 C146 C159 F22 -71(2)
C145 C146 C159 F22 97(2)
O141 C146 C159 F24 52(2)
C145 C146 C159 F24 -140.4(19)
O141 C146 C159 F23 167.2(14)
C145 C146 C159 F23 -25(3)
